data_7717346
loop_
_publ_author_name
'Fener, Benjamin'
'Sch\"uler, Philipp'
'Liebing, Phil'
'G\"orls, Helmar'
'Westerhausen, Matthias'

_publ_section_title
;
 Syntheses and Structures of Dimesitylphosphinite Complexes of the Alkali
 Metals as well as Their Catalytic Activity in Hydro-phosphorylation
 Reactions
;
_journal_name_full 'Dalton Transactions'
_journal_paper_doi 10.1039/D4DT02721C
_journal_year 2024
_chemical_formula_moiety 'C102 H174 K8 N4 O7 P4 Si8'
_chemical_formula_sum 'C102 H174 K8 N4 O7 P4 Si8'
_chemical_formula_weight 2229.84
_space_group_crystal_system monoclinic
_space_group_IT_number 14
_space_group_name_Hall '-P 2yn'
_space_group_name_H-M_alt 'P 1 21/n 1'
_atom_sites_solution_hydrogens geom
_atom_sites_solution_primary dual
_audit_creation_date 2023-04-28
_audit_creation_method
;
Olex2 1.5
(compiled 2023.02.24 svn.rf166f9f3 for OlexSys, GUI svn.r6725)
;
_audit_update_record
;
2024-10-18 deposited with the CCDC.	2024-10-23 downloaded from the CCDC.
;
_cell_angle_alpha 90
_cell_angle_beta 105.933(4)
_cell_angle_gamma 90
_cell_formula_units_Z 4
_cell_length_a 12.4093(15)
_cell_length_b 62.066(8)
_cell_length_c 17.263(2)
_cell_measurement_reflns_used 9012
_cell_measurement_temperature 120
_cell_measurement_theta_max 26.161
_cell_measurement_theta_min 2.234
_cell_volume 12785(3)
_computing_cell_refinement 'SAINT V8.40B (Bruker, 2016)'
_computing_data_collection 'SAINT V8.40B (Bruker, 2016)'
_computing_data_reduction 'SAINT V8.40B (Bruker, 2016)'
_computing_molecular_graphics 'Diamond 4 (Brandenburg, 1997)'
_computing_publication_material 'Olex2 1.5 (Dolomanov et al., 2009)'
_computing_structure_refinement 'SHELXL 2018/3 (Sheldrick, 2018)'
_computing_structure_solution 'SHELXT 2018/2 (Sheldrick, 2018)'
_diffrn_ambient_temperature 120
_diffrn_detector 'Bruker APEX II'
_diffrn_detector_area_resol_mean 7.9
_diffrn_detector_type 'CCD area detector'
_diffrn_measured_fraction_theta_full 0.990
_diffrn_measured_fraction_theta_max 0.990
_diffrn_measurement_device 'three-circle diffractometer'
_diffrn_measurement_device_type 'Bruker-Nonius Kappa-CCD'
_diffrn_measurement_method '\w and \f scans'
_diffrn_radiation_monochromator 'mirror optics'
_diffrn_radiation_probe x-ray
_diffrn_radiation_type MoK\a
_diffrn_radiation_wavelength 0.71073
_diffrn_reflns_av_R_equivalents 0.0561
_diffrn_reflns_av_unetI/netI 0.0793
_diffrn_reflns_Laue_measured_fraction_full 0.990
_diffrn_reflns_Laue_measured_fraction_max 0.990
_diffrn_reflns_limit_h_max 14
_diffrn_reflns_limit_h_min -14
_diffrn_reflns_limit_k_max 74
_diffrn_reflns_limit_k_min -74
_diffrn_reflns_limit_l_max 20
_diffrn_reflns_limit_l_min -12
_diffrn_reflns_number 80690
_diffrn_reflns_point_group_measured_fraction_full 0.990
_diffrn_reflns_point_group_measured_fraction_max 0.990
_diffrn_reflns_theta_full 25.242
_diffrn_reflns_theta_max 25.350
_diffrn_reflns_theta_min 1.797
_diffrn_source 'microfocus sealed X-ray tube'
_diffrn_source_current 0.6
_diffrn_source_power 0.03
_diffrn_source_type 'Incoatec I\ms'
_diffrn_source_voltage 50.0
_exptl_absorpt_coefficient_mu 0.441
_exptl_absorpt_correction_T_max 0.9583
_exptl_absorpt_correction_T_min 0.7914
_exptl_absorpt_correction_type multi-scan
_exptl_absorpt_process_details
;
SADABS-2016/2 (Bruker,2016/2) was used for absorption correction.
wR2(int) was 0.1009 before and 0.0635 after correction.
The Ratio of minimum to maximum transmission is 0.8258.
The \l/2 correction factor is Not present.
;
_exptl_crystal_colour colourless
_exptl_crystal_colour_primary colourless
_exptl_crystal_density_diffrn 1.158
_exptl_crystal_description prism
_exptl_crystal_F_000 4776
_exptl_crystal_size_max 0.22
_exptl_crystal_size_mid 0.13
_exptl_crystal_size_min 0.07
_refine_diff_density_max 0.862
_refine_diff_density_min -0.461
_refine_diff_density_rms 0.082
_refine_ls_extinction_method none
_refine_ls_goodness_of_fit_ref 1.113
_refine_ls_hydrogen_treatment constr
_refine_ls_matrix_type full
_refine_ls_number_parameters 1401
_refine_ls_number_reflns 23136
_refine_ls_number_restraints 270
_refine_ls_restrained_S_all 1.109
_refine_ls_R_factor_all 0.1238
_refine_ls_R_factor_gt 0.0854
_refine_ls_shift/su_max 0.001
_refine_ls_shift/su_mean 0.000
_refine_ls_structure_factor_coef Fsqd
_refine_ls_weighting_details 'w=1/[\s^2^(Fo^2^)+67.4268P] where P=(Fo^2^+2Fc^2^)/3'
_refine_ls_weighting_scheme calc
_refine_ls_wR_factor_gt 0.1652
_refine_ls_wR_factor_ref 0.1778
_reflns_Friedel_coverage 0.000
_reflns_number_gt 16167
_reflns_number_total 23136
_reflns_threshold_expression 'I > 2\s(I)'
_cod_data_source_file d4dt02721c2.cif
_cod_data_source_block bn00476_0m
_cod_database_code 7717346
_shelx_shelxl_version_number 2018/3
_shelx_space_group_comment
;
The symmetry employed for this shelxl refinement is uniquely defined
by the following loop, which should always be used as a source of
symmetry information in preference to the above space-group names.
They are only intended as comments.
;
_shelx_estimated_absorpt_t_max 0.970
_shelx_estimated_absorpt_t_min 0.909
_olex2_refinement_description
;
1. Fixed Uiso
 At 1.2 times of:
  All C(H) groups, All C(H,H) groups
 At 1.5 times of:
  All C(H,H,H) groups
2. Restrained distances
 Si2-C4A \\sim Si2-C4B
 with sigma of 0.02
 Si2-C5A \\sim Si2-C5B
 with sigma of 0.02
 Si2-C6A \\sim Si2-C6B
 with sigma of 0.02
 P4-C79B \\sim P4-C79A
 with sigma of 0.02
 C79B-C80B \\sim C79A-C80A
 with sigma of 0.02
 C79B-C84B \\sim C79A-C84A
 with sigma of 0.02
 C80B-C81B \\sim C80A-C81A
 with sigma of 0.02
 C80B-C85B \\sim C80A-C85A
 with sigma of 0.02
 C81B-C82B \\sim C81A-C82A
 with sigma of 0.02
 C82B-C83B \\sim C82A-C83A
 with sigma of 0.02
 C82B-C86B \\sim C82A-C86A
 with sigma of 0.02
 C83B-C84B \\sim C83A-C84A
 with sigma of 0.02
 C84B-C87B \\sim C84A-C87A
 with sigma of 0.02
 K6-C79B \\sim K6-C79A
 with sigma of 0.04
 K6-C80B \\sim K6-C80A
 with sigma of 0.04
 K6-C81B \\sim K6-C81A
 with sigma of 0.04
 K6-C84B \\sim K6-C84A
 with sigma of 0.04
 K6-C85B \\sim K6-C85A
 with sigma of 0.04
 P4-C80B \\sim P4-C80A
 with sigma of 0.04
 P4-C84B \\sim P4-C84A
 with sigma of 0.04
 C79B-C81B \\sim C79A-C81A
 with sigma of 0.04
 C79B-C83B \\sim C79A-C83A
 with sigma of 0.04
 C79B-C85B \\sim C79A-C85A
 with sigma of 0.04
 C79B-C87B \\sim C79A-C87A
 with sigma of 0.04
 C80B-C82B \\sim C80A-C82A
 with sigma of 0.04
 C80B-C84B \\sim C80A-C84A
 with sigma of 0.04
 C81B-C83B \\sim C81A-C83A
 with sigma of 0.04
 C81B-C85B \\sim C81A-C85A
 with sigma of 0.04
 C81B-C86B \\sim C81A-C86A
 with sigma of 0.04
 C82B-C84B \\sim C82A-C84A
 with sigma of 0.04
 C83B-C86B \\sim C83A-C86A
 with sigma of 0.04
 C83B-C87B \\sim C83A-C87A
 with sigma of 0.04
 O6-C0A \\sim O6-C0B
 with sigma of 0.02
 C0A-C1A \\sim C0B-C1B
 with sigma of 0.02
 C1A-O7A \\sim C1B-O7B
 with sigma of 0.02
 O7A-C2A \\sim O7B-C2B
 with sigma of 0.02
3. Uiso/Uaniso restraints and constraints
Uanis(C80A) \\sim Ueq, Uanis(C81A) \\sim Ueq, Uanis(C82A) \\sim Ueq,
Uanis(C83A) \\sim Ueq, Uanis(C84A) \\sim Ueq, Uanis(C85A) \\sim Ueq: with sigma
of 0.02 and sigma for terminal atoms of 0.04
Uanis(C79B) \\sim Ueq, Uanis(C85B) \\sim Ueq, Uanis(C87B) \\sim Ueq: with sigma
of 0.02 and sigma for terminal atoms of 0.04
Uanis(C79A) \\sim Ueq: with sigma of 0.01 and sigma for terminal atoms of 0.02
Uanis(O7B) \\sim Ueq: with sigma of 0.02 and sigma for terminal atoms of 0.04
4. Rigid body (RIGU) restrains
 C79B, C80B, C81B, C82B, C83B, C84B, C85B, C86B, C87B
 with sigma for 1-2 distances of 0.002 and sigma for 1-3 distances of 0.002
 C79A, C80A, C81A, C82A, C83A, C84A, C85A, C86A, C87A
 with sigma for 1-2 distances of 0.002 and sigma for 1-3 distances of 0.002
 O6, O7A, C0A, C1A, C2A
 with sigma for 1-2 distances of 0.004 and sigma for 1-3 distances of 0.004
 O6, O7B, C0B, C1B, C2B
 with sigma for 1-2 distances of 0.004 and sigma for 1-3 distances of 0.004
5. Others
 Sof(O7B)=Sof(C0B)=Sof(H0BA)=Sof(H0BB)=Sof(C1B)=Sof(H1BA)=Sof(H1BB)=Sof(C2B)=
 Sof(H2BA)=Sof(H2BB)=Sof(H2BC)=Sof(C4B)=Sof(H4BA)=Sof(H4BB)=Sof(H4BC)=Sof(C5B)=
 Sof(H5BA)=Sof(H5BB)=Sof(H5BC)=Sof(C6B)=Sof(H6BA)=Sof(H6BB)=Sof(H6BC)=1-FVAR(1)
 Sof(O7A)=Sof(C0A)=Sof(H0AA)=Sof(H0AB)=Sof(C1A)=Sof(H1AA)=Sof(H1AB)=Sof(C2A)=
 Sof(H2AA)=Sof(H2AB)=Sof(H2AC)=Sof(C4A)=Sof(H4AA)=Sof(H4AB)=Sof(H4AC)=Sof(C5A)=
 Sof(H5AA)=Sof(H5AB)=Sof(H5AC)=Sof(C6A)=Sof(H6AA)=Sof(H6AB)=Sof(H6AC)=FVAR(1)
 Sof(C79A)=Sof(C80A)=Sof(C81A)=Sof(H81A)=Sof(C82A)=Sof(C83A)=Sof(H83A)=
 Sof(C84A)=Sof(C85A)=Sof(H85A)=Sof(H85B)=Sof(H85C)=Sof(C86A)=Sof(H86A)=
 Sof(H86B)=Sof(H86C)=Sof(C87A)=Sof(H87A)=Sof(H87B)=Sof(H87C)=1-FVAR(2)
 Sof(C79B)=Sof(C80B)=Sof(C81B)=Sof(H81B)=Sof(C82B)=Sof(C83B)=Sof(H83B)=
 Sof(C84B)=Sof(C85B)=Sof(H85D)=Sof(H85E)=Sof(H85F)=Sof(C86B)=Sof(H86D)=
 Sof(H86E)=Sof(H86F)=Sof(C87B)=Sof(H87D)=Sof(H87E)=Sof(H87F)=FVAR(2)
6.a Secondary CH2 refined with riding coordinates:
 C0A(H0AA,H0AB), C0B(H0BA,H0BB), C1A(H1AA,H1AB), C1B(H1BA,H1BB), C98(H98A,
 H98B), C99(H99A,H99B)
6.b Aromatic/amide H refined with riding coordinates:
 C27(H27), C29(H29), C36(H36), C38(H38), C45(H45), C47(H47), C54(H54),
 C56(H56), C63(H63), C65(H65), C72(H72), C74(H74), C81A(H81A), C81B(H81B),
 C83A(H83A), C83B(H83B), C90(H90), C92(H92)
6.c Idealised Me refined as rotating group:
 C1(H1A,H1B,H1C), C2(H2A,H2B,H2C), C2A(H2AA,H2AB,H2AC), C2B(H2BA,H2BB,H2BC),
 C3(H3A,H3B,H3C), C4(H4A,H4B,H4C), C4A(H4AA,H4AB,H4AC), C4B(H4BA,H4BB,H4BC),
 C5A(H5AA,H5AB,H5AC), C5B(H5BA,H5BB,H5BC), C6A(H6AA,H6AB,H6AC), C6B(H6BA,H6BB,
 H6BC), C7(H7A,H7B,H7C), C9(H9A,H9B,H9C), C10(H10A,H10B,H10C), C11(H11A,H11B,
 H11C), C12(H12A,H12B,H12C), C13(H13A,H13B,H13C), C14(H14A,H14B,H14C), C15(H15A,
 H15B,H15C), C16(H16A,H16B,H16C), C17(H17A,H17B,H17C), C18(H18A,H18B,H18C),
 C19(H19A,H19B,H19C), C20(H20A,H20B,H20C), C21(H21A,H21B,H21C), C22(H22A,H22B,
 H22C), C23(H23A,H23B,H23C), C24(H24A,H24B,H24C), C31(H31A,H31B,H31C), C32(H32A,
 H32B,H32C), C33(H33A,H33B,H33C), C40(H40A,H40B,H40C), C41(H41A,H41B,H41C),
 C42(H42A,H42B,H42C), C49(H49A,H49B,H49C), C50(H50A,H50B,H50C), C51(H51A,H51B,
 H51C), C58(H58A,H58B,H58C), C59(H59A,H59B,H59C), C60(H60A,H60B,H60C), C67(H67A,
 H67B,H67C), C68(H68A,H68B,H68C), C69(H69A,H69B,H69C), C76(H76A,H76B,H76C),
 C77(H77A,H77B,H77C), C78(H78A,H78B,H78C), C85A(H85A,H85B,H85C), C85B(H85D,H85E,
 H85F), C86A(H86A,H86B,H86C), C86B(H86D,H86E,H86F), C87A(H87A,H87B,H87C),
 C87B(H87D,H87E,H87F), C94(H94A,H94B,H94C), C95(H95A,H95B,H95C), C96(H96A,H96B,
 H96C), C97(H97A,H97B,H97C)
;
_olex2_date_sample_data_collection 2023-04-25
_olex2_date_sample_submission 2023-04-21
_olex2_submission_special_instructions 'No special instructions were received'

loop_
_space_group_symop_operation_xyz
'x, y, z'
'-x+1/2, y+1/2, -z+1/2'
'-x, -y, -z'
'x-1/2, -y-1/2, z-1/2'

loop_
_atom_site_label
_atom_site_type_symbol
_atom_site_fract_x
_atom_site_fract_y
_atom_site_fract_z
_atom_site_U_iso_or_equiv
_atom_site_adp_type
_atom_site_occupancy
_atom_site_site_symmetry_order
_atom_site_calc_flag
_atom_site_refinement_flags_posn
_atom_site_refinement_flags_adp
_atom_site_refinement_flags_occupancy
_atom_site_disorder_assembly
_atom_site_disorder_group
K1 K 0.17818(14) 0.71909(2) -0.02369(9) 0.0521(4) Uani 1 1 d . . . . .
K2 K 0.05083(11) 0.66755(2) 0.04275(8) 0.0362(3) Uani 1 1 d . . . . .
K3 K 0.32004(10) 0.65112(2) 0.27589(7) 0.0288(3) Uani 1 1 d . . . . .
K4 K 0.13392(10) 0.63356(2) 0.41265(7) 0.0270(3) Uani 1 1 d . . . . .
K5 K 0.24975(10) 0.58234(2) 0.35946(7) 0.0265(3) Uani 1 1 d . . . . .
K6 K 0.41019(10) 0.59480(2) 0.58370(7) 0.0295(3) Uani 1 1 d D . . . .
K7 K 0.25265(11) 0.54453(2) 0.71218(8) 0.0401(3) Uani 1 1 d . . . . .
K8 K 0.52265(12) 0.53080(3) 0.87943(10) 0.0542(4) Uani 1 1 d . . . . .
P1 P 0.35221(14) 0.68548(3) 0.13846(10) 0.0407(4) Uani 1 1 d . . . . .
P2 P 0.14220(13) 0.61470(2) 0.18357(8) 0.0266(3) Uani 1 1 d . . . . .
P3 P 0.14590(12) 0.59394(2) 0.56435(8) 0.0270(3) Uani 1 1 d . . . . .
P4 P 0.52092(16) 0.57589(3) 0.76285(10) 0.0479(5) Uani 1 1 d D . . . .
Si1 Si -0.13008(17) 0.71063(3) -0.06077(10) 0.0448(5) Uani 1 1 d . . . . .
Si2 Si -0.01924(18) 0.68402(3) -0.16636(11) 0.0471(5) Uani 1 1 d D . . . .
Si3 Si 0.14349(14) 0.68850(3) 0.34944(9) 0.0301(4) Uani 1 1 d . . . . .
Si4 Si 0.34980(15) 0.67354(3) 0.47815(9) 0.0364(4) Uani 1 1 d . . . . .
Si5 Si 0.55057(13) 0.58542(3) 0.42943(9) 0.0284(4) Uani 1 1 d . . . . .
Si6 Si 0.44513(13) 0.54559(3) 0.47875(9) 0.0256(3) Uani 1 1 d . . . . .
Si7 Si 0.33021(16) 0.48932(3) 0.77848(12) 0.0428(4) Uani 1 1 d . . . . .
Si8 Si 0.24974(15) 0.51628(3) 0.89694(10) 0.0368(4) Uani 1 1 d . . . . .
O1 O 0.2496(4) 0.68448(7) 0.0641(2) 0.0459(11) Uani 1 1 d . . . . .
O2 O 0.1587(3) 0.61872(6) 0.27571(19) 0.0253(8) Uani 1 1 d . . . . .
O3 O 0.1863(3) 0.59431(6) 0.4861(2) 0.0270(8) Uani 1 1 d . . . . .
O4 O 0.4330(4) 0.56352(7) 0.7920(3) 0.0511(12) Uani 1 1 d . . . . .
O5 O 0.1595(6) 0.74824(8) 0.0998(4) 0.092(2) Uani 1 1 d . . . . .
O6 O 0.2012(8) 0.76347(11) -0.0420(5) 0.120(3) Uani 1 1 d D . . . .
O7A O 0.2659(19) 0.7350(3) -0.1449(15) 0.110(7) Uani 0.657(8) 1 d D . P A 1
O7B O 0.293(3) 0.7389(4) -0.154(2) 0.078(8) Uani 0.343(8) 1 d D U P A 2
N1 N -0.0308(4) 0.69563(8) -0.0820(3) 0.0418(13) Uani 1 1 d . . . . .
N2 N 0.2443(4) 0.67117(7) 0.3952(3) 0.0283(11) Uani 1 1 d . . . . .
N3 N 0.4543(4) 0.57190(7) 0.4600(3) 0.0267(10) Uani 1 1 d . . . . .
N4 N 0.3191(4) 0.51185(8) 0.8283(3) 0.0351(12) Uani 1 1 d . . . . .
C0A C 0.223(2) 0.7707(4) -0.1141(16) 0.144(9) Uani 0.657(8) 1 d D . P A 1
H0AA H 0.252633 0.785634 -0.104887 0.173 Uiso 0.657(8) 1 calc R U P A 1
H0AB H 0.150912 0.771483 -0.156357 0.173 Uiso 0.657(8) 1 calc R U P A 1
C0B C 0.294(2) 0.7672(7) -0.0718(19) 0.129(9) Uani 0.343(8) 1 d D . P A 2
H0BA H 0.359456 0.757943 -0.046280 0.155 Uiso 0.343(8) 1 calc R U P A 2
H0BB H 0.317311 0.782543 -0.068854 0.155 Uiso 0.343(8) 1 calc R U P A 2
C1 C -0.1523(6) 0.70311(12) 0.0392(4) 0.056(2) Uani 1 1 d . . . . .
H1A H -0.177651 0.688119 0.037366 0.084 Uiso 1 1 calc R U . . .
H1B H -0.209050 0.712587 0.050774 0.084 Uiso 1 1 calc R U . . .
H1C H -0.081623 0.704699 0.081514 0.084 Uiso 1 1 calc R U . . .
C1A C 0.3025(19) 0.7580(4) -0.1467(15) 0.131(7) Uani 0.657(8) 1 d D . P A 1
H1AA H 0.380455 0.759866 -0.112897 0.157 Uiso 0.657(8) 1 calc R U P A 1
H1AB H 0.298318 0.762460 -0.202499 0.157 Uiso 0.657(8) 1 calc R U P A 1
C1B C 0.234(3) 0.7602(4) -0.1552(18) 0.097(9) Uani 0.343(8) 1 d D . P A 2
H1BA H 0.246773 0.770090 -0.196723 0.117 Uiso 0.343(8) 1 calc R U P A 2
H1BB H 0.152576 0.758409 -0.162335 0.117 Uiso 0.343(8) 1 calc R U P A 2
C2 C -0.0953(7) 0.73993(11) -0.0513(5) 0.064(2) Uani 1 1 d . . . . .
H2A H -0.024326 0.742030 -0.009788 0.095 Uiso 1 1 calc R U . . .
H2B H -0.155071 0.747770 -0.036280 0.095 Uiso 1 1 calc R U . . .
H2C H -0.088240 0.745379 -0.103005 0.095 Uiso 1 1 calc R U . . .
C2A C 0.3587(14) 0.7301(4) -0.1831(12) 0.120(6) Uani 0.657(8) 1 d D . P A 1
H2AA H 0.428002 0.737048 -0.152039 0.179 Uiso 0.657(8) 1 calc R U P A 1
H2AB H 0.338304 0.735556 -0.238448 0.179 Uiso 0.657(8) 1 calc R U P A 1
H2AC H 0.370168 0.714468 -0.183581 0.179 Uiso 0.657(8) 1 calc R U P A 1
C2B C 0.291(3) 0.7167(5) -0.192(2) 0.117(11) Uani 0.343(8) 1 d D . P A 2
H2BA H 0.237290 0.707498 -0.175094 0.176 Uiso 0.343(8) 1 calc R U P A 2
H2BB H 0.366064 0.710248 -0.173623 0.176 Uiso 0.343(8) 1 calc R U P A 2
H2BC H 0.269259 0.717977 -0.250555 0.176 Uiso 0.343(8) 1 calc R U P A 2
C3 C -0.2735(7) 0.70961(16) -0.1340(5) 0.079(3) Uani 1 1 d . . . . .
H3A H -0.271350 0.716424 -0.184800 0.118 Uiso 1 1 calc R U . . .
H3B H -0.326843 0.717313 -0.111416 0.118 Uiso 1 1 calc R U . . .
H3C H -0.297207 0.694564 -0.144101 0.118 Uiso 1 1 calc R U . . .
C4 C 0.0104(5) 0.68537(10) 0.3820(4) 0.0404(15) Uani 1 1 d . . . . .
H4A H -0.016841 0.670530 0.372182 0.061 Uiso 1 1 calc R U . . .
H4B H -0.046717 0.695306 0.351024 0.061 Uiso 1 1 calc R U . . .
H4C H 0.026045 0.688664 0.439505 0.061 Uiso 1 1 calc R U . . .
C4A C -0.0244(13) 0.65443(16) -0.1641(8) 0.073(4) Uani 0.657(8) 1 d D . P A 1
H4AA H 0.035338 0.649062 -0.118504 0.110 Uiso 0.657(8) 1 calc R U P A 1
H4AB H -0.013989 0.648649 -0.214430 0.110 Uiso 0.657(8) 1 calc R U P A 1
H4AC H -0.097261 0.649799 -0.158311 0.110 Uiso 0.657(8) 1 calc R U P A 1
C4B C 0.0966(19) 0.6648(4) -0.1427(13) 0.071(8) Uani 0.343(8) 1 d D . P A 2
H4BA H 0.080964 0.653382 -0.108217 0.106 Uiso 0.343(8) 1 calc R U P A 2
H4BB H 0.165935 0.672266 -0.114570 0.106 Uiso 0.343(8) 1 calc R U P A 2
H4BC H 0.105152 0.658504 -0.192748 0.106 Uiso 0.343(8) 1 calc R U P A 2
C5A C 0.1223(10) 0.6889(2) -0.1868(7) 0.066(4) Uani 0.657(8) 1 d D . P A 1
H5AA H 0.129181 0.704202 -0.199024 0.098 Uiso 0.657(8) 1 calc R U P A 1
H5AB H 0.127734 0.680165 -0.232842 0.098 Uiso 0.657(8) 1 calc R U P A 1
H5AC H 0.182568 0.684932 -0.139175 0.098 Uiso 0.657(8) 1 calc R U P A 1
C5B C -0.014(2) 0.7048(3) -0.2418(12) 0.062(7) Uani 0.343(8) 1 d D . P A 2
H5BA H -0.077488 0.714619 -0.248879 0.093 Uiso 0.343(8) 1 calc R U P A 2
H5BB H -0.016355 0.697905 -0.293360 0.093 Uiso 0.343(8) 1 calc R U P A 2
H5BC H 0.056368 0.713032 -0.223250 0.093 Uiso 0.343(8) 1 calc R U P A 2
C6A C -0.1194(13) 0.6929(3) -0.2647(6) 0.089(6) Uani 0.657(8) 1 d D . P A 1
H6AA H -0.195561 0.688338 -0.266298 0.134 Uiso 0.657(8) 1 calc R U P A 1
H6AB H -0.097376 0.686329 -0.309658 0.134 Uiso 0.657(8) 1 calc R U P A 1
H6AC H -0.117048 0.708622 -0.268984 0.134 Uiso 0.657(8) 1 calc R U P A 1
C6B C -0.147(2) 0.6666(4) -0.2188(13) 0.078(9) Uani 0.343(8) 1 d D . P A 2
H6BA H -0.160151 0.655872 -0.180708 0.117 Uiso 0.343(8) 1 calc R U P A 2
H6BB H -0.132172 0.659179 -0.265067 0.117 Uiso 0.343(8) 1 calc R U P A 2
H6BC H -0.213099 0.675770 -0.237374 0.117 Uiso 0.343(8) 1 calc R U P A 2
C7 C 0.1028(5) 0.68430(9) 0.2369(3) 0.0335(14) Uani 1 1 d . . . . .
H7A H 0.094133 0.668853 0.225095 0.050 Uiso 1 1 calc R U . . .
H7B H 0.161258 0.690189 0.214739 0.050 Uiso 1 1 calc R U . . .
H7C H 0.031704 0.691674 0.212540 0.050 Uiso 1 1 calc R U . . .
C9 C 0.1763(6) 0.71800(9) 0.3646(4) 0.0456(17) Uani 1 1 d . . . . .
H9A H 0.189040 0.721637 0.421636 0.068 Uiso 1 1 calc R U . . .
H9B H 0.113152 0.726448 0.332209 0.068 Uiso 1 1 calc R U . . .
H9C H 0.243754 0.721313 0.347802 0.068 Uiso 1 1 calc R U . . .
C10 C 0.3745(6) 0.64715(10) 0.5342(4) 0.0442(16) Uani 1 1 d . . . . .
H10A H 0.311861 0.644211 0.557033 0.066 Uiso 1 1 calc R U . . .
H10B H 0.444305 0.647976 0.577741 0.066 Uiso 1 1 calc R U . . .
H10C H 0.380125 0.635546 0.497041 0.066 Uiso 1 1 calc R U . . .
C11 C 0.3359(8) 0.69450(13) 0.5530(4) 0.083(3) Uani 1 1 d . . . . .
H11A H 0.326103 0.708692 0.527107 0.124 Uiso 1 1 calc R U . . .
H11B H 0.403612 0.694553 0.598432 0.124 Uiso 1 1 calc R U . . .
H11C H 0.270633 0.691206 0.572476 0.124 Uiso 1 1 calc R U . . .
C12 C 0.4883(6) 0.67937(15) 0.4572(5) 0.072(3) Uani 1 1 d . . . . .
H12A H 0.508773 0.667266 0.427648 0.108 Uiso 1 1 calc R U . . .
H12B H 0.546175 0.681348 0.508254 0.108 Uiso 1 1 calc R U . . .
H12C H 0.481845 0.692516 0.424817 0.108 Uiso 1 1 calc R U . . .
C13 C 0.4837(6) 0.60909(10) 0.3645(4) 0.0464(17) Uani 1 1 d . . . . .
H13A H 0.439294 0.617498 0.392678 0.070 Uiso 1 1 calc R U . . .
H13B H 0.434861 0.603768 0.313395 0.070 Uiso 1 1 calc R U . . .
H13C H 0.542361 0.618236 0.353759 0.070 Uiso 1 1 calc R U . . .
C14 C 0.6249(6) 0.57021(11) 0.3659(4) 0.0503(18) Uani 1 1 d . . . . .
H14A H 0.674022 0.559360 0.399015 0.076 Uiso 1 1 calc R U . . .
H14B H 0.669855 0.580227 0.343813 0.076 Uiso 1 1 calc R U . . .
H14C H 0.569743 0.563082 0.321699 0.076 Uiso 1 1 calc R U . . .
C15 C 0.6595(6) 0.59769(13) 0.5148(4) 0.057(2) Uani 1 1 d . . . . .
H15A H 0.623910 0.607845 0.543622 0.085 Uiso 1 1 calc R U . . .
H15B H 0.714636 0.605334 0.493853 0.085 Uiso 1 1 calc R U . . .
H15C H 0.697154 0.586315 0.551823 0.085 Uiso 1 1 calc R U . . .
C16 C 0.3516(5) 0.53064(9) 0.3907(3) 0.0312(13) Uani 1 1 d . . . . .
H16A H 0.274890 0.536186 0.379702 0.047 Uiso 1 1 calc R U . . .
H16B H 0.352205 0.515249 0.403414 0.047 Uiso 1 1 calc R U . . .
H16C H 0.378906 0.532720 0.343051 0.047 Uiso 1 1 calc R U . . .
C17 C 0.3789(5) 0.54109(10) 0.5637(3) 0.0355(14) Uani 1 1 d . . . . .
H17A H 0.429660 0.546279 0.614285 0.053 Uiso 1 1 calc R U . . .
H17B H 0.364850 0.525672 0.568359 0.053 Uiso 1 1 calc R U . . .
H17C H 0.307929 0.548985 0.552594 0.053 Uiso 1 1 calc R U . . .
C18 C 0.5811(5) 0.53006(10) 0.5064(4) 0.0403(16) Uani 1 1 d . . . . .
H18A H 0.605733 0.527496 0.457898 0.061 Uiso 1 1 calc R U . . .
H18B H 0.569908 0.516229 0.530451 0.061 Uiso 1 1 calc R U . . .
H18C H 0.638372 0.538397 0.545263 0.061 Uiso 1 1 calc R U . . .
C19 C 0.4639(6) 0.48963(13) 0.7483(4) 0.059(2) Uani 1 1 d . . . . .
H19A H 0.527573 0.488438 0.796462 0.088 Uiso 1 1 calc R U . . .
H19B H 0.469419 0.503160 0.720359 0.088 Uiso 1 1 calc R U . . .
H19C H 0.464722 0.477468 0.712291 0.088 Uiso 1 1 calc R U . . .
C20 C 0.2162(7) 0.48650(16) 0.6808(5) 0.089(3) Uani 1 1 d . . . . .
H20A H 0.214265 0.499458 0.648005 0.133 Uiso 1 1 calc R U . . .
H20B H 0.143700 0.484696 0.692371 0.133 Uiso 1 1 calc R U . . .
H20C H 0.231451 0.473886 0.651341 0.133 Uiso 1 1 calc R U . . .
C21 C 0.3329(10) 0.46360(13) 0.8345(6) 0.105(4) Uani 1 1 d . . . . .
H21A H 0.395011 0.463888 0.883836 0.157 Uiso 1 1 calc R U . . .
H21B H 0.343066 0.451517 0.800604 0.157 Uiso 1 1 calc R U . . .
H21C H 0.261976 0.461849 0.848417 0.157 Uiso 1 1 calc R U . . .
C22 C 0.3123(6) 0.50217(13) 0.9954(4) 0.060(2) Uani 1 1 d . . . . .
H22A H 0.315148 0.486633 0.985950 0.089 Uiso 1 1 calc R U . . .
H22B H 0.266010 0.504924 1.032072 0.089 Uiso 1 1 calc R U . . .
H22C H 0.388314 0.507586 1.019390 0.089 Uiso 1 1 calc R U . . .
C23 C 0.2465(7) 0.54559(12) 0.9209(5) 0.070(2) Uani 1 1 d . . . . .
H23A H 0.322724 0.551448 0.933801 0.105 Uiso 1 1 calc R U . . .
H23B H 0.216134 0.547483 0.967194 0.105 Uiso 1 1 calc R U . . .
H23C H 0.198979 0.553226 0.874215 0.105 Uiso 1 1 calc R U . . .
C24 C 0.0993(6) 0.50747(13) 0.8644(5) 0.061(2) Uani 1 1 d . . . . .
H24A H 0.058414 0.516161 0.818298 0.092 Uiso 1 1 calc R U . . .
H24B H 0.065582 0.509403 0.909038 0.092 Uiso 1 1 calc R U . . .
H24C H 0.095404 0.492238 0.848888 0.092 Uiso 1 1 calc R U . . .
C25 C 0.4353(5) 0.70912(11) 0.1212(3) 0.0376(15) Uani 1 1 d . . . . .
C26 C 0.4838(6) 0.71081(11) 0.0567(4) 0.0448(17) Uani 1 1 d . . . . .
C27 C 0.5404(6) 0.72947(13) 0.0472(5) 0.059(2) Uani 1 1 d . . . . .
H27 H 0.573988 0.730206 0.004000 0.070 Uiso 1 1 calc R U . . .
C28 C 0.5499(7) 0.74699(13) 0.0976(5) 0.067(2) Uani 1 1 d . . . . .
C29 C 0.5013(6) 0.74528(12) 0.1594(5) 0.059(2) Uani 1 1 d . . . . .
H29 H 0.508103 0.757065 0.195559 0.071 Uiso 1 1 calc R U . . .
C30 C 0.4424(6) 0.72720(12) 0.1722(4) 0.0472(17) Uani 1 1 d . . . . .
C31 C 0.4769(7) 0.69273(12) -0.0029(4) 0.063(2) Uani 1 1 d . . . . .
H31A H 0.525119 0.680820 0.023344 0.095 Uiso 1 1 calc R U . . .
H31B H 0.501907 0.697938 -0.048678 0.095 Uiso 1 1 calc R U . . .
H31C H 0.399292 0.687685 -0.021980 0.095 Uiso 1 1 calc R U . . .
C32 C 0.6118(10) 0.76734(16) 0.0854(7) 0.123(4) Uani 1 1 d . . . . .
H32A H 0.690984 0.763964 0.092265 0.184 Uiso 1 1 calc R U . . .
H32B H 0.605454 0.778195 0.125195 0.184 Uiso 1 1 calc R U . . .
H32C H 0.578723 0.772961 0.031047 0.184 Uiso 1 1 calc R U . . .
C33 C 0.3922(7) 0.72740(14) 0.2422(4) 0.071(2) Uani 1 1 d . . . . .
H33A H 0.316276 0.721404 0.225264 0.107 Uiso 1 1 calc R U . . .
H33B H 0.389018 0.742252 0.260763 0.107 Uiso 1 1 calc R U . . .
H33C H 0.438556 0.718691 0.286199 0.107 Uiso 1 1 calc R U . . .
C34 C 0.4509(5) 0.66266(10) 0.1370(3) 0.0354(14) Uani 1 1 d . . . . .
C35 C 0.5475(5) 0.66172(11) 0.2038(3) 0.0408(16) Uani 1 1 d . . . . .
C36 C 0.6129(5) 0.64299(12) 0.2178(4) 0.0440(17) Uani 1 1 d . . . . .
H36 H 0.676073 0.642423 0.263654 0.053 Uiso 1 1 calc R U . . .
C37 C 0.5889(5) 0.62520(11) 0.1672(4) 0.0408(16) Uani 1 1 d . . . . .
C38 C 0.4968(5) 0.62658(11) 0.1016(4) 0.0437(16) Uani 1 1 d . . . . .
H38 H 0.479961 0.614764 0.065325 0.052 Uiso 1 1 calc R U . . .
C39 C 0.4267(5) 0.64461(11) 0.0860(4) 0.0394(16) Uani 1 1 d . . . . .
C40 C 0.5829(6) 0.68031(12) 0.2605(4) 0.0513(18) Uani 1 1 d . . . . .
H40A H 0.638816 0.675407 0.309249 0.077 Uiso 1 1 calc R U . . .
H40B H 0.517587 0.686063 0.275111 0.077 Uiso 1 1 calc R U . . .
H40C H 0.615568 0.691613 0.234373 0.077 Uiso 1 1 calc R U . . .
C41 C 0.6621(6) 0.60531(11) 0.1833(4) 0.055(2) Uani 1 1 d . . . . .
H41A H 0.614677 0.592423 0.174996 0.083 Uiso 1 1 calc R U . . .
H41B H 0.709380 0.605614 0.239063 0.083 Uiso 1 1 calc R U . . .
H41C H 0.709602 0.605020 0.146429 0.083 Uiso 1 1 calc R U . . .
C42 C 0.3282(6) 0.64350(12) 0.0121(4) 0.058(2) Uani 1 1 d . . . . .
H42A H 0.280789 0.631204 0.016607 0.087 Uiso 1 1 calc R U . . .
H42B H 0.355257 0.641761 -0.035807 0.087 Uiso 1 1 calc R U . . .
H42C H 0.284512 0.656830 0.007395 0.087 Uiso 1 1 calc R U . . .
C43 C -0.0037(5) 0.62137(9) 0.1240(3) 0.0280(13) Uani 1 1 d . . . . .
C44 C -0.0808(5) 0.63345(9) 0.1515(3) 0.0279(13) Uani 1 1 d . . . . .
C45 C -0.1787(5) 0.64144(9) 0.0981(3) 0.0335(14) Uani 1 1 d . . . . .
H45 H -0.228519 0.649863 0.118725 0.040 Uiso 1 1 calc R U . . .
C46 C -0.2054(6) 0.63744(10) 0.0161(4) 0.0403(16) Uani 1 1 d . . . . .
C47 C -0.1303(6) 0.62508(10) -0.0111(3) 0.0396(16) Uani 1 1 d . . . . .
H47 H -0.147664 0.621728 -0.066852 0.048 Uiso 1 1 calc R U . . .
C48 C -0.0300(5) 0.61732(9) 0.0400(3) 0.0324(14) Uani 1 1 d . . . . .
C49 C -0.0686(5) 0.63809(9) 0.2403(3) 0.0322(14) Uani 1 1 d . . . . .
H49A H 0.007619 0.643148 0.266093 0.048 Uiso 1 1 calc R U . . .
H49B H -0.083066 0.624882 0.266967 0.048 Uiso 1 1 calc R U . . .
H49C H -0.122576 0.649204 0.244972 0.048 Uiso 1 1 calc R U . . .
C50 C -0.3107(6) 0.64627(11) -0.0400(4) 0.055(2) Uani 1 1 d . . . . .
H50A H -0.298077 0.661195 -0.053859 0.083 Uiso 1 1 calc R U . . .
H50B H -0.371283 0.645834 -0.013685 0.083 Uiso 1 1 calc R U . . .
H50C H -0.331517 0.637539 -0.089198 0.083 Uiso 1 1 calc R U . . .
C51 C 0.0477(6) 0.60475(11) 0.0027(3) 0.0452(17) Uani 1 1 d . . . . .
H51A H 0.023799 0.606526 -0.055924 0.068 Uiso 1 1 calc R U . . .
H51B H 0.045145 0.589447 0.016153 0.068 Uiso 1 1 calc R U . . .
H51C H 0.124417 0.610127 0.023840 0.068 Uiso 1 1 calc R U . . .
C52 C 0.1443(5) 0.58451(9) 0.1763(3) 0.0264(12) Uani 1 1 d . . . . .
C53 C 0.2362(5) 0.57456(9) 0.1577(3) 0.0284(13) Uani 1 1 d . . . . .
C54 C 0.2491(5) 0.55229(9) 0.1637(3) 0.0295(13) Uani 1 1 d . . . . .
H54 H 0.311194 0.545856 0.150468 0.035 Uiso 1 1 calc R U . . .
C55 C 0.1741(5) 0.53920(9) 0.1883(3) 0.0260(12) Uani 1 1 d . . . . .
C56 C 0.0846(5) 0.54906(9) 0.2078(3) 0.0254(12) Uani 1 1 d . . . . .
H56 H 0.033173 0.540372 0.225697 0.030 Uiso 1 1 calc R U . . .
C57 C 0.0675(5) 0.57136(9) 0.2019(3) 0.0251(12) Uani 1 1 d . . . . .
C58 C 0.3228(5) 0.58685(10) 0.1291(4) 0.0400(15) Uani 1 1 d . . . . .
H58A H 0.330225 0.601421 0.151854 0.060 Uiso 1 1 calc R U . . .
H58B H 0.299321 0.587727 0.070167 0.060 Uiso 1 1 calc R U . . .
H58C H 0.395003 0.579401 0.146699 0.060 Uiso 1 1 calc R U . . .
C59 C 0.1880(5) 0.51509(9) 0.1925(4) 0.0340(14) Uani 1 1 d . . . . .
H59A H 0.148198 0.509160 0.229512 0.051 Uiso 1 1 calc R U . . .
H59B H 0.267807 0.511516 0.212045 0.051 Uiso 1 1 calc R U . . .
H59C H 0.157046 0.508914 0.138761 0.051 Uiso 1 1 calc R U . . .
C60 C -0.0343(5) 0.58046(9) 0.2227(3) 0.0305(13) Uani 1 1 d . . . . .
H60A H -0.068886 0.569208 0.247692 0.046 Uiso 1 1 calc R U . . .
H60B H -0.088424 0.585574 0.173485 0.046 Uiso 1 1 calc R U . . .
H60C H -0.011387 0.592499 0.260369 0.046 Uiso 1 1 calc R U . . .
C61 C 0.0397(4) 0.61596(9) 0.5475(3) 0.0272(12) Uani 1 1 d . . . . .
C62 C -0.0567(4) 0.61577(10) 0.4811(3) 0.0309(13) Uani 1 1 d . . . . .
C63 C -0.1280(5) 0.63382(12) 0.4671(4) 0.0442(17) Uani 1 1 d . . . . .
H63 H -0.192464 0.633633 0.422175 0.053 Uiso 1 1 calc R U . . .
C64 C -0.1082(6) 0.65164(12) 0.5157(4) 0.0525(19) Uani 1 1 d . . . . .
C65 C -0.0126(6) 0.65181(11) 0.5791(4) 0.0475(17) Uani 1 1 d . . . . .
H65 H 0.003668 0.664235 0.612419 0.057 Uiso 1 1 calc R U . . .
C66 C 0.0620(5) 0.63424(10) 0.5965(3) 0.0360(14) Uani 1 1 d . . . . .
C67 C -0.0856(5) 0.59715(11) 0.4238(4) 0.0440(17) Uani 1 1 d . . . . .
H67A H -0.145557 0.601400 0.376335 0.066 Uiso 1 1 calc R U . . .
H67B H -0.110964 0.584983 0.450530 0.066 Uiso 1 1 calc R U . . .
H67C H -0.019269 0.592880 0.407220 0.066 Uiso 1 1 calc R U . . .
C68 C -0.1868(8) 0.67065(14) 0.4999(6) 0.089(3) Uani 1 1 d . . . . .
H68A H -0.150274 0.682927 0.481820 0.133 Uiso 1 1 calc R U . . .
H68B H -0.206030 0.674498 0.549494 0.133 Uiso 1 1 calc R U . . .
H68C H -0.255185 0.666888 0.457997 0.133 Uiso 1 1 calc R U . . .
C69 C 0.1621(6) 0.63650(11) 0.6685(4) 0.0474(17) Uani 1 1 d . . . . .
H69A H 0.222114 0.626950 0.662362 0.071 Uiso 1 1 calc R U . . .
H69B H 0.141045 0.632567 0.717399 0.071 Uiso 1 1 calc R U . . .
H69C H 0.188482 0.651453 0.672831 0.071 Uiso 1 1 calc R U . . .
C70 C 0.0577(5) 0.56984(10) 0.5684(3) 0.0301(13) Uani 1 1 d . . . . .
C71 C 0.0445(5) 0.55171(10) 0.5178(3) 0.0355(14) Uani 1 1 d . . . . .
C72 C -0.0068(5) 0.53324(10) 0.5365(4) 0.0457(17) Uani 1 1 d . . . . .
H72 H -0.015160 0.521224 0.501317 0.055 Uiso 1 1 calc R U . . .
C73 C -0.0459(5) 0.53151(11) 0.6031(4) 0.0451(17) Uani 1 1 d . . . . .
C74 C -0.0328(5) 0.54922(11) 0.6534(4) 0.0426(16) Uani 1 1 d . . . . .
H74 H -0.059150 0.548486 0.700065 0.051 Uiso 1 1 calc R U . . .
C75 C 0.0182(5) 0.56817(10) 0.6375(3) 0.0350(14) Uani 1 1 d . . . . .
C76 C 0.0787(6) 0.55112(10) 0.4404(4) 0.0427(16) Uani 1 1 d . . . . .
H76A H 0.145551 0.560059 0.446060 0.064 Uiso 1 1 calc R U . . .
H76B H 0.017442 0.556677 0.396193 0.064 Uiso 1 1 calc R U . . .
H76C H 0.095411 0.536238 0.428582 0.064 Uiso 1 1 calc R U . . .
C77 C -0.1022(6) 0.51132(11) 0.6209(5) 0.062(2) Uani 1 1 d . . . . .
H77A H -0.054716 0.504443 0.669464 0.093 Uiso 1 1 calc R U . . .
H77B H -0.113738 0.501372 0.575309 0.093 Uiso 1 1 calc R U . . .
H77C H -0.174755 0.515029 0.629631 0.093 Uiso 1 1 calc R U . . .
C78 C 0.0249(6) 0.58673(11) 0.6956(3) 0.0460(17) Uani 1 1 d . . . . .
H78A H 0.008445 0.581493 0.744653 0.069 Uiso 1 1 calc R U . . .
H78B H -0.029897 0.597787 0.670307 0.069 Uiso 1 1 calc R U . . .
H78C H 0.100404 0.592919 0.709264 0.069 Uiso 1 1 calc R U . . .
C79A C 0.526(2) 0.6055(2) 0.7833(13) 0.050(6) Uani 0.42(4) 1 d D U P B 2
C79B C 0.5011(16) 0.60502(17) 0.7853(9) 0.044(4) Uani 0.58(4) 1 d D U P B 1
C80A C 0.607(2) 0.6168(3) 0.7535(15) 0.054(6) Uani 0.42(4) 1 d D U P B 2
C80B C 0.5756(17) 0.6192(2) 0.7602(9) 0.047(4) Uani 0.58(4) 1 d D . P B 1
C81A C 0.595(3) 0.6396(3) 0.7479(13) 0.050(5) Uani 0.42(4) 1 d D U P B 2
H81A H 0.649938 0.647699 0.731656 0.060 Uiso 0.42(4) 1 calc R U P B 2
C81B C 0.553(2) 0.6417(2) 0.7546(10) 0.053(4) Uani 0.58(4) 1 d D . P B 1
H81B H 0.598326 0.650897 0.733203 0.064 Uiso 0.58(4) 1 calc R U P B 1
C82A C 0.509(3) 0.6501(3) 0.7646(18) 0.056(5) Uani 0.42(4) 1 d D U P B 2
C82B C 0.468(2) 0.6503(2) 0.7788(11) 0.049(4) Uani 0.58(4) 1 d D . P B 1
C83A C 0.429(2) 0.6391(3) 0.7914(18) 0.050(5) Uani 0.42(4) 1 d D U P B 2
H83A H 0.366801 0.646645 0.800591 0.060 Uiso 0.42(4) 1 calc R U P B 2
C83B C 0.3986(17) 0.6368(2) 0.8092(14) 0.051(4) Uani 0.58(4) 1 d D . P B 1
H83B H 0.343238 0.643032 0.830925 0.061 Uiso 0.58(4) 1 calc R U P B 1
C84A C 0.439(3) 0.6169(3) 0.8047(15) 0.052(6) Uani 0.42(4) 1 d D U P B 2
C84B C 0.4098(18) 0.6144(2) 0.8078(10) 0.047(4) Uani 0.58(4) 1 d D . P B 1
C85A C 0.702(2) 0.6054(5) 0.7324(17) 0.063(7) Uani 0.42(4) 1 d D U P B 2
H85A H 0.672569 0.593142 0.697039 0.094 Uiso 0.42(4) 1 calc R U P B 2
H85B H 0.755400 0.600142 0.781813 0.094 Uiso 0.42(4) 1 calc R U P B 2
H85C H 0.740003 0.615376 0.704743 0.094 Uiso 0.42(4) 1 calc R U P B 2
C85B C 0.6774(15) 0.6113(3) 0.7379(10) 0.049(4) Uani 0.58(4) 1 d D U P B 1
H85D H 0.656385 0.599350 0.699519 0.073 Uiso 0.58(4) 1 calc R U P B 1
H85E H 0.733373 0.606294 0.786395 0.073 Uiso 0.58(4) 1 calc R U P B 1
H85F H 0.708939 0.623055 0.713183 0.073 Uiso 0.58(4) 1 calc R U P B 1
C86A C 0.500(3) 0.6747(3) 0.757(2) 0.068(8) Uani 0.42(4) 1 d D . P B 2
H86A H 0.426076 0.678563 0.721427 0.102 Uiso 0.42(4) 1 calc R U P B 2
H86B H 0.558564 0.680275 0.734560 0.102 Uiso 0.42(4) 1 calc R U P B 2
H86C H 0.508058 0.681043 0.810427 0.102 Uiso 0.42(4) 1 calc R U P B 2
C86B C 0.446(3) 0.6746(2) 0.7755(15) 0.065(6) Uani 0.58(4) 1 d D . P B 1
H86D H 0.515287 0.682295 0.801719 0.098 Uiso 0.58(4) 1 calc R U P B 1
H86E H 0.388922 0.677939 0.803601 0.098 Uiso 0.58(4) 1 calc R U P B 1
H86F H 0.418767 0.679265 0.719237 0.098 Uiso 0.58(4) 1 calc R U P B 1
C87A C 0.345(3) 0.6058(4) 0.829(2) 0.056(7) Uani 0.42(4) 1 d D . P B 2
H87A H 0.292887 0.616687 0.838818 0.085 Uiso 0.42(4) 1 calc R U P B 2
H87B H 0.375551 0.597401 0.877967 0.085 Uiso 0.42(4) 1 calc R U P B 2
H87C H 0.304723 0.596216 0.785385 0.085 Uiso 0.42(4) 1 calc R U P B 2
C87B C 0.329(2) 0.6016(4) 0.843(2) 0.064(6) Uani 0.58(4) 1 d D U P B 1
H87D H 0.312401 0.587803 0.814626 0.097 Uiso 0.58(4) 1 calc R U P B 1
H87E H 0.260040 0.609834 0.836076 0.097 Uiso 0.58(4) 1 calc R U P B 1
H87F H 0.364166 0.599024 0.900247 0.097 Uiso 0.58(4) 1 calc R U P B 1
C88 C 0.6557(5) 0.56773(10) 0.8366(3) 0.0358(15) Uani 1 1 d . . . . .
C89 C 0.6829(5) 0.57227(9) 0.9199(3) 0.0354(14) Uani 1 1 d . . . . .
C90 C 0.7811(5) 0.56391(10) 0.9709(3) 0.0392(15) Uani 1 1 d . . . . .
H90 H 0.799931 0.567364 1.026642 0.047 Uiso 1 1 calc R U . . .
C91 C 0.8520(5) 0.55075(10) 0.9430(3) 0.0401(16) Uani 1 1 d . . . . .
C92 C 0.8214(5) 0.54571(11) 0.8617(3) 0.0418(16) Uani 1 1 d . . . . .
H92 H 0.867928 0.536347 0.841560 0.050 Uiso 1 1 calc R U . . .
C93 C 0.7254(5) 0.55383(11) 0.8091(3) 0.0377(15) Uani 1 1 d . . . . .
C94 C 0.6087(6) 0.58538(12) 0.9576(4) 0.058(2) Uani 1 1 d . . . . .
H94A H 0.611558 0.600548 0.942479 0.087 Uiso 1 1 calc R U . . .
H94B H 0.634845 0.584014 1.016366 0.087 Uiso 1 1 calc R U . . .
H94C H 0.531476 0.580131 0.938577 0.087 Uiso 1 1 calc R U . . .
C95 C 0.9568(6) 0.54131(13) 0.9995(4) 0.063(2) Uani 1 1 d . . . . .
H95A H 1.022226 0.545477 0.981547 0.095 Uiso 1 1 calc R U . . .
H95B H 0.950737 0.525567 0.999500 0.095 Uiso 1 1 calc R U . . .
H95C H 0.965344 0.546772 1.054145 0.095 Uiso 1 1 calc R U . . .
C96 C 0.7005(6) 0.54684(14) 0.7216(4) 0.062(2) Uani 1 1 d . . . . .
H96A H 0.623500 0.541407 0.703352 0.094 Uiso 1 1 calc R U . . .
H96B H 0.752774 0.535432 0.716707 0.094 Uiso 1 1 calc R U . . .
H96C H 0.709039 0.559186 0.688413 0.094 Uiso 1 1 calc R U . . .
C97 C 0.1002(11) 0.74467(17) 0.1585(5) 0.121(5) Uani 1 1 d . . . . .
H97A H 0.023468 0.750109 0.138257 0.181 Uiso 1 1 calc R U . . .
H97B H 0.138104 0.752240 0.208380 0.181 Uiso 1 1 calc R U . . .
H97C H 0.098249 0.729195 0.169374 0.181 Uiso 1 1 calc R U . . .
C98 C 0.1658(13) 0.77010(15) 0.0838(7) 0.125(5) Uani 1 1 d . . . . .
H98A H 0.089188 0.775913 0.061549 0.150 Uiso 1 1 calc R U . . .
H98B H 0.200821 0.777839 0.134674 0.150 Uiso 1 1 calc R U . . .
C99 C 0.2265(13) 0.77355(19) 0.0308(11) 0.148(6) Uani 1 1 d . . . . .
H99A H 0.305194 0.769892 0.058765 0.178 Uiso 1 1 calc R U . . .
H99B H 0.224426 0.789230 0.020035 0.178 Uiso 1 1 calc R U . . .

loop_
_atom_site_aniso_label
_atom_site_aniso_U_11
_atom_site_aniso_U_22
_atom_site_aniso_U_33
_atom_site_aniso_U_23
_atom_site_aniso_U_13
_atom_site_aniso_U_12
K1 0.0625(11) 0.0378(8) 0.0512(9) 0.0096(7) 0.0073(8) -0.0024(8)
K2 0.0394(8) 0.0350(7) 0.0322(7) 0.0052(6) 0.0064(6) -0.0034(6)
K3 0.0318(7) 0.0305(7) 0.0252(6) 0.0015(5) 0.0096(5) -0.0043(5)
K4 0.0271(7) 0.0324(7) 0.0232(6) 0.0031(5) 0.0095(5) -0.0019(5)
K5 0.0247(7) 0.0331(7) 0.0214(6) 0.0046(5) 0.0058(5) 0.0027(5)
K6 0.0235(6) 0.0395(7) 0.0251(6) 0.0023(5) 0.0057(5) 0.0033(6)
K7 0.0322(8) 0.0580(9) 0.0295(7) 0.0086(6) 0.0075(6) 0.0032(7)
K8 0.0327(8) 0.0562(10) 0.0649(10) 0.0226(8) -0.0012(7) -0.0020(7)
P1 0.0341(10) 0.0516(11) 0.0376(9) 0.0119(8) 0.0119(7) -0.0052(8)
P2 0.0320(8) 0.0282(8) 0.0189(7) 0.0014(6) 0.0056(6) -0.0043(7)
P3 0.0228(8) 0.0373(9) 0.0225(7) 0.0059(6) 0.0089(6) 0.0034(7)
P4 0.0523(12) 0.0451(11) 0.0358(9) 0.0027(8) -0.0056(8) -0.0043(9)
Si1 0.0496(12) 0.0512(12) 0.0309(9) 0.0102(8) 0.0062(8) 0.0118(9)
Si2 0.0620(13) 0.0438(11) 0.0324(9) 0.0019(8) 0.0076(9) 0.0029(10)
Si3 0.0349(10) 0.0289(9) 0.0268(8) -0.0010(7) 0.0092(7) -0.0018(7)
Si4 0.0405(10) 0.0410(10) 0.0242(8) -0.0016(7) 0.0031(7) -0.0037(8)
Si5 0.0265(9) 0.0356(9) 0.0266(8) 0.0014(7) 0.0130(7) -0.0029(7)
Si6 0.0230(8) 0.0315(9) 0.0221(7) 0.0068(6) 0.0057(6) 0.0027(7)
Si7 0.0392(11) 0.0434(11) 0.0520(11) -0.0049(9) 0.0228(9) 0.0022(9)
Si8 0.0351(10) 0.0459(11) 0.0337(9) -0.0001(8) 0.0170(8) 0.0005(8)
O1 0.042(3) 0.048(3) 0.043(3) 0.007(2) 0.003(2) 0.000(2)
O2 0.029(2) 0.029(2) 0.0168(18) 0.0002(15) 0.0043(15) -0.0032(17)
O3 0.027(2) 0.034(2) 0.0236(19) 0.0047(16) 0.0127(16) 0.0020(17)
O4 0.046(3) 0.051(3) 0.054(3) 0.015(2) 0.010(2) 0.011(2)
O5 0.134(6) 0.035(3) 0.086(5) 0.005(3) -0.003(4) -0.011(3)
O6 0.197(9) 0.060(4) 0.086(5) 0.021(4) 0.011(5) -0.036(5)
O7A 0.095(13) 0.137(12) 0.110(12) 0.008(11) 0.050(9) -0.015(10)
O7B 0.060(15) 0.082(11) 0.089(14) 0.045(10) 0.016(11) -0.027(10)
N1 0.044(3) 0.044(3) 0.032(3) 0.004(2) 0.002(2) 0.010(3)
N2 0.034(3) 0.028(3) 0.022(2) -0.0001(19) 0.007(2) -0.004(2)
N3 0.023(3) 0.031(3) 0.025(2) 0.005(2) 0.0059(19) 0.001(2)
N4 0.030(3) 0.042(3) 0.036(3) 0.002(2) 0.015(2) 0.001(2)
C0A 0.19(3) 0.088(12) 0.162(19) 0.074(14) 0.064(17) 0.004(14)
C0B 0.18(2) 0.07(2) 0.12(2) 0.041(15) 0.014(17) -0.01(2)
C1 0.060(5) 0.064(5) 0.045(4) 0.013(4) 0.017(4) 0.012(4)
C1A 0.110(18) 0.141(14) 0.126(17) 0.043(14) 0.004(12) -0.012(12)
C1B 0.10(3) 0.096(17) 0.098(14) 0.067(14) 0.031(16) -0.001(16)
C2 0.078(6) 0.052(5) 0.063(5) 0.021(4) 0.025(4) 0.028(4)
C2A 0.074(12) 0.160(15) 0.139(16) 0.067(13) 0.053(11) -0.006(12)
C2B 0.13(3) 0.096(15) 0.11(3) 0.035(15) 0.01(2) -0.016(19)
C3 0.058(5) 0.117(8) 0.053(5) 0.012(5) 0.001(4) 0.023(5)
C4 0.041(4) 0.045(4) 0.038(3) -0.006(3) 0.016(3) 0.004(3)
C4A 0.119(13) 0.044(7) 0.072(9) -0.013(6) 0.052(9) -0.016(8)
C4B 0.09(2) 0.081(18) 0.051(13) -0.002(12) 0.037(13) 0.036(16)
C5A 0.074(9) 0.065(8) 0.066(8) -0.020(6) 0.034(7) -0.008(7)
C5B 0.054(15) 0.087(18) 0.045(12) 0.029(12) 0.012(11) 0.013(13)
C6A 0.099(12) 0.134(14) 0.038(7) -0.005(8) 0.024(7) 0.049(11)
C6B 0.12(2) 0.067(17) 0.045(13) -0.002(12) 0.022(14) -0.031(16)
C7 0.033(3) 0.035(3) 0.030(3) 0.002(3) 0.004(3) 0.000(3)
C9 0.065(5) 0.031(4) 0.041(4) 0.000(3) 0.016(3) -0.001(3)
C10 0.044(4) 0.049(4) 0.034(3) 0.003(3) 0.000(3) 0.001(3)
C11 0.115(8) 0.072(6) 0.041(4) -0.017(4) -0.013(5) 0.022(5)
C12 0.030(4) 0.121(7) 0.060(5) 0.014(5) 0.002(4) -0.027(4)
C13 0.049(4) 0.043(4) 0.057(4) 0.014(3) 0.031(4) 0.000(3)
C14 0.042(4) 0.059(5) 0.064(5) 0.001(4) 0.037(4) -0.003(3)
C15 0.045(4) 0.091(6) 0.036(4) -0.010(4) 0.015(3) -0.039(4)
C16 0.030(3) 0.033(3) 0.033(3) 0.006(3) 0.011(3) -0.001(3)
C17 0.039(4) 0.036(4) 0.029(3) 0.005(3) 0.007(3) -0.004(3)
C18 0.043(4) 0.034(4) 0.038(3) 0.007(3) 0.000(3) 0.009(3)
C19 0.045(4) 0.070(5) 0.065(5) -0.017(4) 0.021(4) 0.007(4)
C20 0.048(5) 0.112(8) 0.096(7) -0.061(6) 0.004(5) 0.008(5)
C21 0.196(12) 0.042(5) 0.120(8) 0.006(5) 0.117(9) 0.011(6)
C22 0.065(5) 0.083(6) 0.034(4) 0.008(4) 0.018(4) -0.002(4)
C23 0.093(7) 0.060(5) 0.079(6) -0.012(4) 0.060(5) -0.003(5)
C24 0.035(4) 0.092(6) 0.064(5) -0.009(4) 0.025(4) 0.002(4)
C25 0.027(3) 0.055(4) 0.032(3) 0.009(3) 0.010(3) -0.006(3)
C26 0.042(4) 0.057(4) 0.037(4) 0.013(3) 0.013(3) 0.000(3)
C27 0.056(5) 0.066(5) 0.065(5) 0.024(4) 0.036(4) -0.007(4)
C28 0.079(6) 0.058(5) 0.073(6) 0.015(4) 0.036(5) -0.021(5)
C29 0.068(5) 0.051(5) 0.057(5) 0.004(4) 0.014(4) -0.021(4)
C30 0.047(4) 0.058(5) 0.037(4) 0.006(3) 0.013(3) -0.006(4)
C31 0.086(6) 0.072(5) 0.044(4) 0.014(4) 0.037(4) 0.000(5)
C32 0.154(11) 0.081(7) 0.152(11) 0.016(7) 0.076(9) -0.060(7)
C33 0.097(7) 0.079(6) 0.047(4) -0.008(4) 0.035(5) -0.015(5)
C34 0.032(3) 0.048(4) 0.029(3) 0.008(3) 0.011(3) -0.003(3)
C35 0.034(4) 0.063(5) 0.027(3) 0.014(3) 0.011(3) -0.007(3)
C36 0.032(4) 0.067(5) 0.033(3) 0.019(3) 0.009(3) -0.002(3)
C37 0.032(4) 0.048(4) 0.045(4) 0.023(3) 0.014(3) -0.003(3)
C38 0.042(4) 0.045(4) 0.045(4) 0.013(3) 0.013(3) -0.012(3)
C39 0.029(3) 0.050(4) 0.038(3) 0.018(3) 0.007(3) -0.007(3)
C40 0.039(4) 0.073(5) 0.036(4) -0.001(3) 0.000(3) 0.004(4)
C41 0.047(4) 0.053(5) 0.062(5) 0.021(4) 0.008(4) -0.001(4)
C42 0.055(5) 0.060(5) 0.047(4) 0.000(4) -0.004(4) -0.001(4)
C43 0.037(3) 0.027(3) 0.015(3) 0.005(2) -0.001(2) -0.010(3)
C44 0.030(3) 0.026(3) 0.023(3) 0.007(2) 0.000(2) -0.008(3)
C45 0.032(3) 0.031(3) 0.032(3) 0.006(3) 0.001(3) -0.004(3)
C46 0.048(4) 0.034(4) 0.032(3) 0.006(3) -0.003(3) -0.007(3)
C47 0.054(4) 0.038(4) 0.018(3) 0.005(3) -0.004(3) -0.008(3)
C48 0.043(4) 0.033(3) 0.019(3) 0.004(2) 0.006(3) -0.009(3)
C49 0.031(3) 0.037(4) 0.026(3) 0.001(3) 0.005(2) -0.001(3)
C50 0.058(5) 0.055(5) 0.037(4) 0.006(3) -0.012(3) -0.001(4)
C51 0.069(5) 0.049(4) 0.015(3) -0.003(3) 0.007(3) 0.001(4)
C52 0.038(3) 0.025(3) 0.016(2) 0.001(2) 0.007(2) -0.004(3)
C53 0.033(3) 0.031(3) 0.022(3) 0.001(2) 0.007(2) -0.007(3)
C54 0.021(3) 0.041(4) 0.026(3) -0.003(3) 0.007(2) 0.001(3)
C55 0.026(3) 0.028(3) 0.021(3) 0.000(2) 0.003(2) -0.001(2)
C56 0.027(3) 0.032(3) 0.016(2) 0.003(2) 0.004(2) -0.004(2)
C57 0.028(3) 0.031(3) 0.016(2) 0.000(2) 0.004(2) -0.002(2)
C58 0.037(4) 0.041(4) 0.047(4) 0.003(3) 0.020(3) -0.005(3)
C59 0.033(3) 0.031(3) 0.040(3) -0.002(3) 0.013(3) -0.001(3)
C60 0.030(3) 0.030(3) 0.033(3) 0.003(3) 0.012(3) -0.001(3)
C61 0.022(3) 0.040(3) 0.023(3) 0.008(2) 0.012(2) 0.004(3)
C62 0.017(3) 0.045(4) 0.032(3) 0.012(3) 0.008(2) 0.001(3)
C63 0.022(3) 0.068(5) 0.044(4) 0.021(4) 0.010(3) 0.008(3)
C64 0.046(4) 0.059(5) 0.060(5) 0.020(4) 0.026(4) 0.020(4)
C65 0.050(4) 0.044(4) 0.054(4) 0.001(3) 0.023(4) 0.015(3)
C66 0.036(4) 0.048(4) 0.028(3) 0.005(3) 0.017(3) 0.006(3)
C67 0.033(4) 0.058(4) 0.034(3) 0.011(3) -0.003(3) -0.008(3)
C68 0.083(7) 0.087(7) 0.104(7) 0.031(6) 0.038(6) 0.052(6)
C69 0.058(5) 0.049(4) 0.035(3) -0.010(3) 0.012(3) 0.002(4)
C70 0.023(3) 0.044(4) 0.027(3) 0.012(3) 0.013(2) 0.006(3)
C71 0.038(4) 0.038(4) 0.034(3) 0.008(3) 0.018(3) 0.000(3)
C72 0.044(4) 0.038(4) 0.066(5) 0.006(3) 0.032(4) 0.001(3)
C73 0.040(4) 0.045(4) 0.060(4) 0.017(3) 0.030(3) 0.002(3)
C74 0.032(4) 0.056(4) 0.046(4) 0.022(3) 0.022(3) 0.009(3)
C75 0.031(3) 0.043(4) 0.035(3) 0.011(3) 0.017(3) 0.008(3)
C76 0.054(4) 0.042(4) 0.038(3) -0.005(3) 0.023(3) -0.008(3)
C77 0.062(5) 0.051(5) 0.087(6) 0.019(4) 0.045(5) -0.003(4)
C78 0.054(4) 0.064(5) 0.029(3) 0.007(3) 0.026(3) 0.004(4)
C79A 0.056(9) 0.040(7) 0.040(10) 0.009(7) -0.012(7) 0.003(5)
C79B 0.050(7) 0.042(6) 0.023(7) -0.005(5) -0.018(5) -0.008(5)
C80A 0.069(10) 0.047(7) 0.032(11) 0.008(7) -0.008(8) -0.003(6)
C80B 0.067(8) 0.049(6) 0.018(7) -0.004(5) -0.004(6) -0.007(5)
C81A 0.054(10) 0.048(7) 0.028(9) 0.009(6) -0.023(7) -0.004(6)
C81B 0.062(10) 0.049(6) 0.035(8) -0.003(6) -0.009(7) -0.007(6)
C82A 0.063(11) 0.049(6) 0.038(11) 0.006(7) -0.015(8) -0.001(6)
C82B 0.061(10) 0.040(5) 0.031(8) 0.003(5) -0.011(6) -0.006(5)
C83A 0.060(10) 0.043(7) 0.031(11) 0.001(7) -0.015(8) 0.004(6)
C83B 0.056(9) 0.039(5) 0.043(10) 0.005(5) -0.012(6) -0.004(5)
C84A 0.047(10) 0.041(7) 0.047(11) -0.005(7) -0.021(7) -0.002(6)
C84B 0.042(8) 0.038(5) 0.043(8) 0.000(5) -0.017(6) -0.008(5)
C85A 0.084(12) 0.041(11) 0.061(16) 0.011(10) 0.016(10) -0.006(9)
C85B 0.074(9) 0.043(9) 0.023(7) -0.012(6) 0.002(7) -0.014(6)
C86A 0.075(19) 0.045(6) 0.053(18) 0.000(7) -0.036(11) -0.007(7)
C86B 0.088(18) 0.040(5) 0.057(10) 0.002(6) 0.003(10) -0.003(6)
C87A 0.055(11) 0.032(11) 0.072(18) -0.002(11) 0.000(10) 0.012(9)
C87B 0.051(10) 0.041(9) 0.093(15) 0.020(9) 0.006(9) 0.005(7)
C88 0.041(4) 0.038(4) 0.023(3) 0.003(3) 0.001(3) -0.011(3)
C89 0.043(4) 0.033(3) 0.030(3) 0.001(3) 0.008(3) -0.005(3)
C90 0.049(4) 0.044(4) 0.019(3) -0.003(3) -0.001(3) -0.002(3)
C91 0.039(4) 0.048(4) 0.027(3) 0.000(3) -0.001(3) -0.008(3)
C92 0.034(4) 0.062(4) 0.029(3) -0.004(3) 0.007(3) -0.004(3)
C93 0.031(4) 0.053(4) 0.027(3) -0.004(3) 0.004(3) -0.011(3)
C94 0.066(5) 0.060(5) 0.040(4) -0.003(3) 0.001(4) 0.020(4)
C95 0.056(5) 0.082(6) 0.041(4) -0.007(4) -0.005(4) 0.013(4)
C96 0.046(5) 0.100(6) 0.037(4) -0.010(4) 0.004(3) 0.000(4)
C97 0.217(15) 0.088(8) 0.048(6) 0.000(5) 0.020(7) -0.005(8)
C98 0.206(15) 0.046(6) 0.094(8) -0.002(6) -0.006(9) -0.023(8)
C99 0.195(16) 0.060(8) 0.207(17) 0.021(10) 0.086(14) -0.044(9)

loop_
_atom_type_symbol
_atom_type_description
_atom_type_scat_dispersion_real
_atom_type_scat_dispersion_imag
_atom_type_scat_source
C C 0.0033 0.0016 'International Tables Vol C Tables 4.2.6.8 and 6.1.1.4'
H H 0.0000 0.0000 'International Tables Vol C Tables 4.2.6.8 and 6.1.1.4'
K K 0.2009 0.2494 'International Tables Vol C Tables 4.2.6.8 and 6.1.1.4'
N N 0.0061 0.0033 'International Tables Vol C Tables 4.2.6.8 and 6.1.1.4'
O O 0.0106 0.0060 'International Tables Vol C Tables 4.2.6.8 and 6.1.1.4'
P P 0.1023 0.0942 'International Tables Vol C Tables 4.2.6.8 and 6.1.1.4'
Si Si 0.0817 0.0704 'International Tables Vol C Tables 4.2.6.8 and 6.1.1.4'

loop_
_geom_angle_atom_site_label_1
_geom_angle_atom_site_label_2
_geom_angle_atom_site_label_3
_geom_angle
_geom_angle_site_symmetry_1
_geom_angle_site_symmetry_3
_geom_angle_publ_flag
P1 K1 Si1 114.20(5) . . ?
Si2 K1 P1 108.55(6) . . ?
Si2 K1 Si1 48.63(5) . . ?
O1 K1 P1 21.03(10) . . ?
O1 K1 Si1 98.65(11) . . ?
O1 K1 Si2 87.68(11) . . ?
O1 K1 O5 99.81(16) . . ?
O1 K1 O6 147.0(2) . . ?
O1 K1 O7A 125.4(4) . . ?
O1 K1 O7B 124.7(5) . . ?
O1 K1 N1 85.28(14) . . ?
O1 K1 C0B 137.1(5) . . ?
O1 K1 C25 49.75(14) . . ?
O1 K1 C99 128.6(3) . . ?
O5 K1 P1 86.69(13) . . ?
O5 K1 Si1 85.86(16) . . ?
O5 K1 Si2 134.47(16) . . ?
O5 K1 O7B 115.1(5) . . ?
O5 K1 N1 109.20(19) . . ?
O5 K1 C0B 76.2(5) . . ?
O5 K1 C25 79.91(17) . . ?
O5 K1 C99 40.0(3) . . ?
O6 K1 P1 126.00(18) . . ?
O6 K1 Si1 104.5(2) . . ?
O6 K1 Si2 125.32(17) . . ?
O6 K1 O5 59.4(2) . . ?
O6 K1 O7B 57.8(5) . . ?
O6 K1 N1 124.4(2) . . ?
O6 K1 C0B 22.3(6) . . ?
O6 K1 C25 98.8(2) . . ?
O6 K1 C99 21.2(3) . . ?
O7A K1 P1 120.2(5) . . ?
O7A K1 Si1 120.9(5) . . ?
O7A K1 Si2 91.9(5) . . ?
O7A K1 O5 117.7(4) . . ?
O7A K1 O6 59.6(4) . . ?
O7A K1 N1 114.4(5) . . ?
O7A K1 C25 97.5(5) . . ?
O7A K1 C99 77.8(4) . . ?
O7B K1 P1 118.0(6) . . ?
O7B K1 Si1 124.2(7) . . ?
O7B K1 Si2 95.6(7) . . ?
O7B K1 C0B 38.9(7) . . ?
O7B K1 C25 94.4(7) . . ?
O7B K1 C99 75.2(6) . . ?
N1 K1 P1 105.14(11) . . ?
N1 K1 Si1 25.21(11) . . ?
N1 K1 Si2 26.15(11) . . ?
N1 K1 O7B 118.2(7) . . ?
N1 K1 C0B 136.9(5) . . ?
N1 K1 C25 134.90(15) . . ?
N1 K1 C99 130.2(3) . . ?
C0B K1 P1 117.9(5) . . ?
C0B K1 Si1 123.1(5) . . ?
C0B K1 Si2 125.9(5) . . ?
C0B K1 C25 88.1(5) . . ?
C0B K1 C99 36.4(6) . . ?
C25 K1 P1 29.89(10) . . ?
C25 K1 Si1 141.33(11) . . ?
C25 K1 Si2 132.72(12) . . ?
C99 K1 P1 108.7(3) . . ?
C99 K1 Si1 105.8(3) . . ?
C99 K1 Si2 141.5(3) . . ?
C99 K1 C25 85.7(3) . . ?
K1 K2 K3 100.67(4) . . ?
P1 K2 K1 57.12(4) . . ?
P1 K2 K3 45.04(3) . . ?
Si1 K2 K1 59.60(5) . . ?
Si1 K2 K3 143.05(5) . . ?
Si1 K2 P1 113.48(5) . . ?
Si2 K2 K1 58.54(4) . . ?
Si2 K2 K3 148.84(5) . . ?
Si2 K2 P1 106.73(5) . . ?
Si2 K2 Si1 49.80(5) . . ?
O1 K2 K1 42.64(10) . . ?
O1 K2 K3 62.18(9) . . ?
O1 K2 P1 17.54(9) . . ?
O1 K2 Si1 101.86(10) . . ?
O1 K2 Si2 89.20(10) . . ?
O1 K2 N1 89.21(15) . . ?
O1 K2 C43 125.31(14) . . ?
O1 K2 C44 136.55(13) . . ?
O1 K2 C47 150.71(16) . . ?
O1 K2 C48 131.24(15) . . ?
N1 K2 K1 48.36(12) . . ?
N1 K2 K3 148.74(12) . . ?
N1 K2 P1 105.18(12) . . ?
N1 K2 Si1 25.72(12) . . ?
N1 K2 Si2 25.95(11) . . ?
N1 K2 C43 143.33(15) . . ?
N1 K2 C44 132.62(15) . . ?
N1 K2 C47 101.71(15) . . ?
N1 K2 C48 123.30(15) . . ?
C43 K2 K1 167.88(11) . . ?
C43 K2 K3 67.87(9) . . ?
C43 K2 P1 110.84(10) . . ?
C43 K2 Si1 132.02(12) . . ?
C43 K2 Si2 129.79(10) . . ?
C43 K2 C44 23.35(13) . . ?
C43 K2 C47 42.25(13) . . ?
C44 K2 K1 160.28(10) . . ?
C44 K2 K3 74.37(9) . . ?
C44 K2 P1 119.21(9) . . ?
C44 K2 Si1 113.03(11) . . ?
C44 K2 Si2 133.08(10) . . ?
C47 K2 K1 147.71(10) . . ?
C47 K2 K3 109.45(10) . . ?
C47 K2 P1 146.57(12) . . ?
C47 K2 Si1 99.34(11) . . ?
C47 K2 Si2 89.23(10) . . ?
C47 K2 C44 46.75(13) . . ?
C48 K2 K1 158.42(11) . . ?
C48 K2 K3 86.99(10) . . ?
C48 K2 P1 122.98(12) . . ?
C48 K2 Si1 123.30(12) . . ?
C48 K2 Si2 105.40(10) . . ?
C48 K2 C43 24.76(12) . . ?
C48 K2 C44 41.29(14) . . ?
C48 K2 C47 23.98(14) . . ?
K2 K3 K5 108.79(3) . . ?
K4 K3 K2 100.62(4) . . ?
K4 K3 K5 50.39(3) . . ?
P1 K3 K2 55.04(4) . . ?
P1 K3 K4 145.99(5) . . ?
P1 K3 K5 152.25(5) . . ?
P1 K3 Si3 92.41(5) . . ?
P1 K3 Si4 115.96(5) . . ?
P1 K3 C34 32.96(11) . . ?
P1 K3 C35 48.94(11) . . ?
P2 K3 K2 59.45(4) . . ?
P2 K3 K4 70.51(4) . . ?
P2 K3 K5 49.95(3) . . ?
P2 K3 P1 107.27(5) . . ?
P2 K3 Si3 102.75(5) . . ?
P2 K3 Si4 127.23(5) . . ?
P2 K3 C34 101.35(11) . . ?
P2 K3 C35 117.93(12) . . ?
Si3 K3 K2 78.56(4) . . ?
Si3 K3 K4 56.84(4) . . ?
Si3 K3 K5 107.04(4) . . ?
Si3 K3 Si4 48.96(4) . . ?
Si4 K3 K2 127.42(5) . . ?
Si4 K3 K4 56.72(4) . . ?
Si4 K3 K5 91.79(4) . . ?
O2 K3 K2 79.20(7) . . ?
O2 K3 K4 42.66(7) . . ?
O2 K3 K5 32.84(7) . . ?
O2 K3 P1 133.07(8) . . ?
O2 K3 P2 28.79(7) . . ?
O2 K3 Si3 87.71(8) . . ?
O2 K3 Si4 98.97(8) . . ?
O2 K3 C34 129.56(13) . . ?
O2 K3 C35 141.51(14) . . ?
N2 K3 K2 103.74(10) . . ?
N2 K3 K4 45.35(10) . . ?
N2 K3 K5 92.89(10) . . ?
N2 K3 P1 112.09(10) . . ?
N2 K3 P2 110.59(11) . . ?
N2 K3 Si3 25.96(10) . . ?
N2 K3 Si4 25.18(10) . . ?
N2 K3 O2 86.33(12) . . ?
N2 K3 C34 140.30(15) . . ?
N2 K3 C35 131.21(15) . . ?
C34 K3 K2 72.63(11) . . ?
C34 K3 K4 171.55(11) . . ?
C34 K3 K5 126.20(12) . . ?
C34 K3 Si3 124.96(12) . . ?
C34 K3 Si4 131.38(12) . . ?
C34 K3 C35 24.08(14) . . ?
C35 K3 K2 96.43(10) . . ?
C35 K3 K4 162.87(11) . . ?
C35 K3 K5 121.85(12) . . ?
C35 K3 Si3 129.31(13) . . ?
C35 K3 Si4 113.05(11) . . ?
K5 K4 K3 75.78(3) . . ?
P3 K4 K3 136.71(5) . . ?
P3 K4 K5 69.49(4) . . ?
P3 K4 Si3 151.59(5) . . ?
P3 K4 Si4 111.56(5) . . ?
Si3 K4 K3 58.29(4) . . ?
Si3 K4 K5 133.75(5) . . ?
Si3 K4 Si4 49.99(4) . . ?
Si4 K4 K3 58.80(4) . . ?
Si4 K4 K5 111.31(5) . . ?
O2 K4 K3 46.92(8) . . ?
O2 K4 K5 47.83(8) . . ?
O2 K4 P3 115.25(9) . . ?
O2 K4 Si3 92.16(9) . . ?
O2 K4 Si4 105.26(9) . . ?
O2 K4 O3 91.90(11) . . ?
O2 K4 N2 90.82(12) . . ?
O2 K4 C4 109.64(13) . . ?
O2 K4 C61 135.81(14) . . ?
O2 K4 C62 120.23(14) . . ?
O2 K4 C66 158.98(14) . . ?
O3 K4 K3 115.18(8) . . ?
O3 K4 K5 45.06(8) . . ?
O3 K4 P3 24.55(7) . . ?
O3 K4 Si3 163.90(9) . . ?
O3 K4 Si4 113.94(9) . . ?
O3 K4 N2 137.66(13) . . ?
O3 K4 C4 156.18(13) . . ?
O3 K4 C61 54.94(13) . . ?
O3 K4 C62 67.58(13) . . ?
O3 K4 C66 71.37(13) . . ?
N2 K4 K3 45.73(10) . . ?
N2 K4 K5 117.37(11) . . ?
N2 K4 P3 137.76(10) . . ?
N2 K4 Si3 26.70(10) . . ?
N2 K4 Si4 26.31(9) . . ?
N2 K4 C4 54.79(14) . . ?
N2 K4 C61 133.21(15) . . ?
N2 K4 C62 142.14(15) . . ?
N2 K4 C66 110.09(14) . . ?
C4 K4 K3 87.67(10) . . ?
C4 K4 K5 157.46(10) . . ?
C4 K4 P3 131.73(10) . . ?
C4 K4 Si3 30.80(10) . . ?
C4 K4 Si4 71.03(11) . . ?
C61 K4 K3 166.38(11) . . ?
C61 K4 K5 97.84(11) . . ?
C61 K4 P3 31.52(10) . . ?
C61 K4 Si3 128.16(12) . . ?
C61 K4 Si4 114.31(11) . . ?
C61 K4 C4 101.37(15) . . ?
C61 K4 C62 26.31(14) . . ?
C61 K4 C66 23.18(14) . . ?
C62 K4 K3 165.47(11) . . ?
C62 K4 K5 100.14(12) . . ?
C62 K4 P3 50.30(10) . . ?
C62 K4 Si3 122.85(12) . . ?
C62 K4 Si4 134.51(12) . . ?
C62 K4 C4 92.07(15) . . ?
C62 K4 C66 42.10(15) . . ?
C66 K4 K3 152.08(11) . . ?
C66 K4 K5 116.39(11) . . ?
C66 K4 P3 46.91(11) . . ?
C66 K4 Si3 107.44(11) . . ?
C66 K4 Si4 93.41(11) . . ?
C66 K4 C4 85.28(14) . . ?
K4 K5 K6 73.27(3) . . ?
P2 K5 K4 69.46(4) . . ?
P2 K5 K6 134.28(5) . . ?
P2 K5 Si5 111.45(5) . . ?
Si5 K5 K4 107.96(4) . . ?
Si5 K5 K6 57.21(3) . . ?
Si6 K5 K4 131.11(4) . . ?
Si6 K5 K6 58.11(4) . . ?
Si6 K5 P2 152.84(5) . . ?
Si6 K5 Si5 50.11(4) . . ?
O2 K5 K4 45.17(7) . . ?
O2 K5 K6 112.44(8) . . ?
O2 K5 P2 24.47(7) . . ?
O2 K5 Si5 111.80(9) . . ?
O2 K5 Si6 161.74(9) . . ?
O2 K5 C52 54.98(12) . . ?
O2 K5 C53 71.78(12) . . ?
O2 K5 C56 91.11(11) . . ?
O2 K5 C57 67.89(12) . . ?
O3 K5 K4 47.62(8) . . ?
O3 K5 K6 46.21(8) . . ?
O3 K5 P2 114.86(9) . . ?
O3 K5 Si5 103.05(9) . . ?
O3 K5 Si6 90.68(9) . . ?
O3 K5 O2 91.81(11) . . ?
O3 K5 N3 88.66(13) . . ?
O3 K5 C52 134.69(14) . . ?
O3 K5 C53 158.57(13) . . ?
O3 K5 C56 122.64(13) . . ?
O3 K5 C57 118.67(14) . . ?
N3 K5 K4 113.70(10) . . ?
N3 K5 K6 44.47(10) . . ?
N3 K5 P2 137.52(10) . . ?
N3 K5 Si5 26.09(9) . . ?
N3 K5 Si6 27.17(10) . . ?
N3 K5 O2 134.82(13) . . ?
N3 K5 C52 136.31(15) . . ?
N3 K5 C53 112.65(14) . . ?
N3 K5 C56 125.71(13) . . ?
N3 K5 C57 146.41(15) . . ?
C52 K5 K4 97.61(11) . . ?
C52 K5 K6 164.96(11) . . ?
C52 K5 P2 31.66(10) . . ?
C52 K5 Si5 116.89(12) . . ?
C52 K5 Si6 130.95(11) . . ?
C52 K5 C53 23.88(14) . . ?
C52 K5 C56 42.59(13) . . ?
C52 K5 C57 26.48(14) . . ?
C53 K5 K4 116.88(10) . . ?
C53 K5 K6 152.94(10) . . ?
C53 K5 P2 47.42(10) . . ?
C53 K5 Si5 95.97(10) . . ?
C53 K5 Si6 109.26(10) . . ?
C53 K5 C56 46.71(13) . . ?
C56 K5 K4 120.11(10) . . ?
C56 K5 K6 152.44(9) . . ?
C56 K5 P2 72.10(9) . . ?
C56 K5 Si5 128.28(10) . . ?
C56 K5 Si6 102.72(10) . . ?
C57 K5 K4 99.61(11) . . ?
C57 K5 K6 164.22(11) . . ?
C57 K5 P2 50.68(10) . . ?
C57 K5 Si5 138.26(11) . . ?
C57 K5 Si6 125.88(11) . . ?
C57 K5 C53 42.83(14) . . ?
C57 K5 C56 23.33(13) . . ?
K5 K6 K4 51.28(3) . . ?
P3 K6 K4 51.23(3) . . ?
P3 K6 K5 70.45(4) . . ?
P3 K6 P4 104.31(6) . . ?
P3 K6 Si5 127.46(5) . . ?
P3 K6 Si6 101.11(5) . . ?
P3 K6 C79A 104.2(4) . . ?
P3 K6 C79B 98.7(3) . . ?
P3 K6 C80A 123.2(5) . . ?
P3 K6 C80B 115.8(4) . . ?
P4 K6 K4 149.04(5) . . ?
P4 K6 K5 147.13(5) . . ?
P4 K6 Si5 118.82(6) . . ?
P4 K6 Si6 95.39(5) . . ?
P4 K6 C79A 32.5(2) . . ?
P4 K6 C79B 32.7(2) . . ?
P4 K6 C80A 48.1(3) . . ?
P4 K6 C80B 48.3(2) . . ?
Si5 K6 K4 92.11(4) . . ?
Si5 K6 K5 57.01(4) . . ?
Si5 K6 Si6 49.39(4) . . ?
Si6 K6 K4 107.00(4) . . ?
Si6 K6 K5 55.89(3) . . ?
O3 K6 K4 34.57(8) . . ?
O3 K6 K5 42.14(7) . . ?
O3 K6 P3 29.21(7) . . ?
O3 K6 P4 130.91(9) . . ?
O3 K6 Si5 98.81(8) . . ?
O3 K6 Si6 85.77(8) . . ?
O3 K6 C79A 132.6(4) . . ?
O3 K6 C79B 127.3(3) . . ?
O3 K6 C80A 147.3(5) . . ?
O3 K6 C80B 140.0(4) . . ?
N3 K6 K4 92.55(9) . . ?
N3 K6 K5 44.23(9) . . ?
N3 K6 P3 109.11(10) . . ?
N3 K6 P4 115.63(10) . . ?
N3 K6 Si5 26.04(10) . . ?
N3 K6 Si6 25.90(9) . . ?
N3 K6 O3 84.49(12) . . ?
N3 K6 C79A 140.1(4) . . ?
N3 K6 C79B 144.1(3) . . ?
N3 K6 C80A 127.3(5) . . ?
N3 K6 C80B 134.8(4) . . ?
C79A K6 K4 125.9(3) . . ?
C79A K6 K5 174.6(4) . . ?
C79A K6 Si5 128.3(4) . . ?
C79A K6 Si6 126.2(3) . . ?
C79A K6 C80A 23.6(3) . . ?
C79B K6 K4 122.9(3) . . ?
C79B K6 K5 169.1(3) . . ?
C79B K6 Si5 133.8(3) . . ?
C79B K6 Si6 127.8(2) . . ?
C79B K6 C80B 23.7(2) . . ?
C80A K6 K4 124.1(3) . . ?
C80A K6 K5 160.9(4) . . ?
C80A K6 Si5 108.1(5) . . ?
C80A K6 Si6 126.0(4) . . ?
C80B K6 K4 119.5(3) . . ?
C80B K6 K5 163.7(2) . . ?
C80B K6 Si5 115.1(4) . . ?
C80B K6 Si6 132.2(3) . . ?
K8 K7 K6 96.57(4) . . ?
P4 K7 K6 44.52(3) . . ?
P4 K7 K8 53.73(4) . . ?
Si7 K7 K6 132.94(5) . . ?
Si7 K7 K8 57.36(4) . . ?
Si7 K7 P4 105.85(5) . . ?
Si8 K7 K6 149.45(5) . . ?
Si8 K7 K8 57.06(4) . . ?
Si8 K7 P4 105.48(5) . . ?
Si8 K7 Si7 48.78(4) . . ?
O4 K7 K6 61.39(10) . . ?
O4 K7 K8 41.65(10) . . ?
O4 K7 P4 18.07(11) . . ?
O4 K7 Si7 98.42(11) . . ?
O4 K7 Si8 88.16(11) . . ?
O4 K7 N4 84.66(14) . . ?
O4 K7 C70 121.91(15) . . ?
O4 K7 C74 143.03(17) . . ?
O4 K7 C75 124.60(16) . . ?
N4 K7 K6 139.31(11) . . ?
N4 K7 K8 44.35(10) . . ?
N4 K7 P4 98.08(11) . . ?
N4 K7 Si7 25.89(10) . . ?
N4 K7 Si8 26.03(10) . . ?
N4 K7 C70 151.50(15) . . ?
N4 K7 C74 110.50(15) . . ?
N4 K7 C75 132.44(15) . . ?
C70 K7 K6 68.75(10) . . ?
C70 K7 K8 163.51(11) . . ?
C70 K7 P4 110.16(11) . . ?
C70 K7 Si7 138.33(12) . . ?
C70 K7 Si8 134.09(10) . . ?
C70 K7 C74 42.29(14) . . ?
C74 K7 K6 110.15(11) . . ?
C74 K7 K8 148.70(11) . . ?
C74 K7 P4 143.79(13) . . ?
C74 K7 Si7 109.57(12) . . ?
C74 K7 Si8 92.42(11) . . ?
C75 K7 K6 87.38(11) . . ?
C75 K7 K8 155.17(12) . . ?
C75 K7 P4 120.51(12) . . ?
C75 K7 Si7 133.50(12) . . ?
C75 K7 Si8 110.28(11) . . ?
C75 K7 C70 24.81(13) . . ?
C75 K7 C74 24.09(15) . . ?
P4 K8 K7 61.30(4) . . ?
P4 K8 Si7 113.55(6) . . ?
P4 K8 Si8 113.44(6) . . ?
Si7 K8 K7 58.36(4) . . ?
Si8 K8 K7 58.37(4) . . ?
Si8 K8 Si7 49.44(4) . . ?
O4 K8 K7 41.22(11) . . ?
O4 K8 P4 24.51(11) . . ?
O4 K8 Si7 98.98(12) . . ?
O4 K8 Si8 88.95(12) . . ?
O4 K8 N4 86.42(15) . . ?
O4 K8 C22 165.73(19) . 3_667 ?
O4 K8 C88 56.03(16) . . ?
O4 K8 C89 68.87(15) . . ?
O4 K8 C93 72.76(16) . . ?
N4 K8 K7 46.58(11) . . ?
N4 K8 P4 107.88(11) . . ?
N4 K8 Si7 25.78(11) . . ?
N4 K8 Si8 26.12(10) . . ?
N4 K8 C22 107.71(18) . 3_667 ?
N4 K8 C88 140.45(16) . . ?
N4 K8 C89 152.46(16) . . ?
N4 K8 C93 141.58(15) . . ?
C22 K8 K7 152.97(15) 3_667 . ?
C22 K8 P4 143.10(15) 3_667 . ?
C22 K8 Si7 94.84(15) 3_667 . ?
C22 K8 Si8 102.82(14) 3_667 . ?
C22 K8 C93 96.25(18) 3_667 . ?
C88 K8 K7 93.99(12) . . ?
C88 K8 P4 32.84(12) . . ?
C88 K8 Si7 138.78(12) . . ?
C88 K8 Si8 142.95(14) . . ?
C88 K8 C22 110.55(18) . 3_667 ?
C88 K8 C89 25.95(14) . . ?
C88 K8 C93 24.23(16) . . ?
C89 K8 K7 110.09(12) . . ?
C89 K8 P4 51.66(11) . . ?
C89 K8 Si7 164.40(12) . . ?
C89 K8 Si8 136.38(13) . . ?
C89 K8 C22 96.89(18) . 3_667 ?
C89 K8 C93 42.67(15) . . ?
C93 K8 K7 102.43(11) . . ?
C93 K8 P4 48.33(12) . . ?
C93 K8 Si7 125.68(12) . . ?
C93 K8 Si8 160.56(12) . . ?
K1 P1 K2 62.30(4) . . ?
K3 P1 K1 138.86(6) . . ?
K3 P1 K2 79.92(5) . . ?
O1 P1 K1 37.90(17) . . ?
O1 P1 K2 30.71(17) . . ?
O1 P1 K3 109.75(18) . . ?
O1 P1 C25 105.4(3) . . ?
O1 P1 C34 110.6(3) . . ?
C25 P1 K1 70.55(19) . . ?
C25 P1 K2 132.8(2) . . ?
C25 P1 K3 143.74(19) . . ?
C25 P1 C34 101.5(3) . . ?
C34 P1 K1 131.83(19) . . ?
C34 P1 K2 109.9(2) . . ?
C34 P1 K3 74.31(18) . . ?
K3 P2 K5 85.96(4) . . ?
O2 P2 K3 60.69(14) . . ?
O2 P2 K5 46.66(14) . . ?
O2 P2 C43 111.1(2) . . ?
O2 P2 C52 103.1(2) . . ?
C43 P2 K3 122.73(18) . . ?
C43 P2 K5 132.17(17) . . ?
C43 P2 C52 102.3(2) . . ?
C52 P2 K3 134.88(18) . . ?
C52 P2 K5 59.21(15) . . ?
K6 P3 K4 84.28(4) . . ?
O3 P3 K4 46.73(14) . . ?
O3 P3 K6 61.85(14) . . ?
O3 P3 C61 103.6(2) . . ?
O3 P3 C70 112.0(2) . . ?
C61 P3 K4 59.65(16) . . ?
C61 P3 K6 131.54(18) . . ?
C61 P3 C70 101.3(2) . . ?
C70 P3 K4 132.35(17) . . ?
C70 P3 K6 127.11(18) . . ?
K6 P4 K7 81.29(5) . . ?
K6 P4 K8 141.74(7) . . ?
K8 P4 K7 64.96(5) . . ?
O4 P4 K6 110.03(18) . . ?
O4 P4 K7 31.45(18) . . ?
O4 P4 K8 44.73(17) . . ?
O4 P4 C79A 115.1(8) . . ?
O4 P4 C79B 105.6(6) . . ?
O4 P4 C88 103.0(3) . . ?
C79A P4 K6 78.9(7) . . ?
C79A P4 K7 122.6(8) . . ?
C79A P4 K8 134.0(7) . . ?
C79A P4 C88 99.1(8) . . ?
C79B P4 K6 78.7(5) . . ?
C79B P4 K7 112.9(6) . . ?
C79B P4 K8 129.9(5) . . ?
C88 P4 K6 144.4(2) . . ?
C88 P4 K7 126.1(2) . . ?
C88 P4 K8 61.43(19) . . ?
C88 P4 C79B 105.2(6) . . ?
K2 Si1 K1 63.50(4) . . ?
N1 Si1 K1 48.04(19) . . ?
N1 Si1 K2 45.63(18) . . ?
N1 Si1 C1 111.5(3) . . ?
N1 Si1 C2 113.4(3) . . ?
N1 Si1 C3 117.1(3) . . ?
C1 Si1 K1 106.2(2) . . ?
C1 Si1 K2 65.9(2) . . ?
C1 Si1 C3 105.0(4) . . ?
C2 Si1 K1 69.3(3) . . ?
C2 Si1 K2 125.3(3) . . ?
C2 Si1 C1 104.5(3) . . ?
C2 Si1 C3 104.2(4) . . ?
C3 Si1 K1 148.8(3) . . ?
C3 Si1 K2 130.5(3) . . ?
K2 Si2 K1 64.24(4) . . ?
N1 Si2 K1 50.2(2) . . ?
N1 Si2 K2 45.99(18) . . ?
N1 Si2 C4A 113.7(4) . . ?
N1 Si2 C4B 109.8(7) . . ?
N1 Si2 C5A 113.4(4) . . ?
N1 Si2 C5B 110.0(8) . . ?
N1 Si2 C6A 117.8(4) . . ?
N1 Si2 C6B 113.4(8) . . ?
C4A Si2 K1 126.8(5) . . ?
C4A Si2 K2 72.4(4) . . ?
C4A Si2 C5A 101.7(6) . . ?
C4A Si2 C6A 107.0(7) . . ?
C4B Si2 K1 84.1(9) . . ?
C4B Si2 K2 68.5(7) . . ?
C4B Si2 C5B 115.7(11) . . ?
C4B Si2 C6B 103.5(12) . . ?
C5A Si2 K1 63.3(3) . . ?
C5A Si2 K2 104.4(4) . . ?
C5B Si2 K1 84.9(8) . . ?
C5B Si2 K2 148.7(8) . . ?
C5B Si2 C6B 104.3(10) . . ?
C6A Si2 K1 125.6(5) . . ?
C6A Si2 K2 153.7(5) . . ?
C6A Si2 C5A 101.5(6) . . ?
C6B Si2 K1 163.5(7) . . ?
C6B Si2 K2 104.6(7) . . ?
K4 Si3 K3 64.87(4) . . ?
N2 Si3 K3 46.67(16) . . ?
N2 Si3 K4 47.88(16) . . ?
N2 Si3 C4 113.2(3) . . ?
N2 Si3 C7 110.6(2) . . ?
N2 Si3 C9 117.1(3) . . ?
C4 Si3 K3 133.9(2) . . ?
C4 Si3 K4 73.0(2) . . ?
C7 Si3 K3 64.57(19) . . ?
C7 Si3 K4 99.19(19) . . ?
C7 Si3 C4 106.4(3) . . ?
C9 Si3 K3 122.7(2) . . ?
C9 Si3 K4 155.1(2) . . ?
C9 Si3 C4 103.4(3) . . ?
C9 Si3 C7 105.4(3) . . ?
K4 Si4 K3 64.48(4) . . ?
N2 Si4 K3 45.47(17) . . ?
N2 Si4 K4 47.55(16) . . ?
N2 Si4 C10 110.1(3) . . ?
N2 Si4 C11 117.1(3) . . ?
N2 Si4 C12 113.3(3) . . ?
C10 Si4 K3 96.8(2) . . ?
C10 Si4 K4 64.2(2) . . ?
C10 Si4 C12 103.7(4) . . ?
C11 Si4 K3 155.7(3) . . ?
C11 Si4 K4 119.6(3) . . ?
C11 Si4 C10 106.4(3) . . ?
C11 Si4 C12 105.1(4) . . ?
C12 Si4 K3 75.5(3) . . ?
C12 Si4 K4 135.3(3) . . ?
K5 Si5 K6 65.78(4) . . ?
N3 Si5 K5 46.31(15) . . ?
N3 Si5 K6 46.47(16) . . ?
N3 Si5 C13 110.1(3) . . ?
N3 Si5 C14 116.4(3) . . ?
N3 Si5 C15 112.5(3) . . ?
C13 Si5 K5 66.3(2) . . ?
C13 Si5 K6 95.2(2) . . ?
C14 Si5 K5 114.2(2) . . ?
C14 Si5 K6 158.4(2) . . ?
C14 Si5 C13 104.5(3) . . ?
C15 Si5 K5 138.3(2) . . ?
C15 Si5 K6 75.1(2) . . ?
C15 Si5 C13 104.8(3) . . ?
C15 Si5 C14 107.6(3) . . ?
K5 Si6 K6 66.00(4) . . ?
N3 Si6 K5 48.12(16) . . ?
N3 Si6 K6 45.65(16) . . ?
N3 Si6 C16 112.6(2) . . ?
N3 Si6 C17 111.2(3) . . ?
N3 Si6 C18 116.3(3) . . ?
C16 Si6 K5 71.13(18) . . ?
C16 Si6 K6 133.15(19) . . ?
C16 Si6 C17 104.5(3) . . ?
C16 Si6 C18 105.2(3) . . ?
C17 Si6 K5 99.92(19) . . ?
C17 Si6 K6 66.45(19) . . ?
C18 Si6 K5 153.7(2) . . ?
C18 Si6 K6 121.6(2) . . ?
C18 Si6 C17 106.1(3) . . ?
K8 Si7 K7 64.29(5) . . ?
N4 Si7 K7 47.42(17) . . ?
N4 Si7 K8 44.90(18) . . ?
N4 Si7 C19 109.9(3) . . ?
N4 Si7 C20 113.0(3) . . ?
N4 Si7 C21 116.4(3) . . ?
C19 Si7 K7 94.6(3) . . ?
C19 Si7 K8 66.9(2) . . ?
C19 Si7 C20 104.9(4) . . ?
C20 Si7 K7 74.9(3) . . ?
C20 Si7 K8 136.9(3) . . ?
C21 Si7 K7 158.7(3) . . ?
C21 Si7 K8 116.4(4) . . ?
C21 Si7 C19 105.2(4) . . ?
C21 Si7 C20 106.6(5) . . ?
K8 Si8 K7 64.57(4) . . ?
N4 Si8 K7 47.70(17) . . ?
N4 Si8 K8 45.58(18) . . ?
N4 Si8 C22 113.6(3) . . ?
N4 Si8 C23 111.4(3) . . ?
N4 Si8 C24 113.8(3) . . ?
C22 Si8 K7 156.0(2) . . ?
C22 Si8 K8 91.6(2) . . ?
C23 Si8 K7 74.4(2) . . ?
C23 Si8 K8 81.5(3) . . ?
C23 Si8 C22 106.4(4) . . ?
C23 Si8 C24 105.7(4) . . ?
C24 Si8 K7 97.2(2) . . ?
C24 Si8 K8 158.4(2) . . ?
C24 Si8 C22 105.3(4) . . ?
K2 O1 K1 95.24(14) . . ?
P1 O1 K1 121.1(2) . . ?
P1 O1 K2 131.7(2) . . ?
K4 O2 K3 90.42(11) . . ?
K4 O2 K5 87.00(10) . . ?
K5 O2 K3 113.15(13) . . ?
P2 O2 K3 90.53(16) . . ?
P2 O2 K4 162.2(2) . . ?
P2 O2 K5 108.86(18) . . ?
K4 O3 K6 109.62(13) . . ?
K5 O3 K4 87.33(10) . . ?
K5 O3 K6 91.66(11) . . ?
P3 O3 K4 108.72(18) . . ?
P3 O3 K5 162.7(2) . . ?
P3 O3 K6 88.93(16) . . ?
K7 O4 K8 97.13(16) . . ?
P4 O4 K7 130.5(3) . . ?
P4 O4 K8 110.8(2) . . ?
C97 O5 K1 126.7(5) . . ?
C98 O5 K1 116.8(7) . . ?
C98 O5 C97 111.1(9) . . ?
C0A O6 K1 117.6(11) . . ?
C0B O6 K1 108.9(18) . . ?
C99 O6 K1 110.7(6) . . ?
C99 O6 C0A 127.8(15) . . ?
C99 O6 C0B 104.9(16) . . ?
C1A O7A K1 122.3(13) . . ?
C1A O7A C2A 84.8(17) . . ?
C2A O7A K1 139.4(14) . . ?
C1B O7B K1 92(2) . . ?
C1B O7B C2B 147(4) . . ?
C2B O7B K1 90(2) . . ?
K2 N1 K1 86.81(14) . . ?
Si1 N1 K1 106.7(2) . . ?
Si1 N1 K2 108.6(2) . . ?
Si1 N1 Si2 132.9(3) . . ?
Si2 N1 K1 103.7(3) . . ?
Si2 N1 K2 108.1(2) . . ?
K4 N2 K3 88.93(13) . . ?
Si3 N2 K3 107.4(2) . . ?
Si3 N2 K4 105.4(2) . . ?
Si4 N2 K3 109.3(2) . . ?
Si4 N2 K4 106.1(2) . . ?
Si4 N2 Si3 131.3(3) . . ?
K5 N3 K6 91.31(14) . . ?
Si5 N3 K5 107.6(2) . . ?
Si5 N3 K6 107.5(2) . . ?
Si5 N3 Si6 130.3(3) . . ?
Si6 N3 K5 104.7(2) . . ?
Si6 N3 K6 108.5(2) . . ?
K8 N4 K7 89.08(15) . . ?
Si7 N4 K7 106.7(2) . . ?
Si7 N4 K8 109.3(2) . . ?
Si7 N4 Si8 129.6(3) . . ?
Si8 N4 K7 106.3(2) . . ?
Si8 N4 K8 108.3(2) . . ?
O6 C0A H0AA 107.8 . . ?
O6 C0A H0AB 107.8 . . ?
O6 C0A C1A 117.9(18) . . ?
H0AA C0A H0AB 107.2 . . ?
C1A C0A H0AA 107.8 . . ?
C1A C0A H0AB 107.8 . . ?
K1 C0B H0BA 74.8 . . ?
K1 C0B H0BB 159.2 . . ?
O6 C0B K1 48.8(14) . . ?
O6 C0B H0BA 113.0 . . ?
O6 C0B H0BB 113.0 . . ?
O6 C0B C1B 93(2) . . ?
H0BA C0B H0BB 110.4 . . ?
C1B C0B K1 81.3(17) . . ?
C1B C0B H0BA 113.0 . . ?
C1B C0B H0BB 113.0 . . ?
Si1 C1 H1A 109.5 . . ?
Si1 C1 H1B 109.5 . . ?
Si1 C1 H1C 109.5 . . ?
H1A C1 H1B 109.5 . . ?
H1A C1 H1C 109.5 . . ?
H1B C1 H1C 109.5 . . ?
O7A C1A H1AA 110.7 . . ?
O7A C1A H1AB 110.7 . . ?
C0A C1A O7A 105.3(19) . . ?
C0A C1A H1AA 110.7 . . ?
C0A C1A H1AB 110.7 . . ?
H1AA C1A H1AB 108.8 . . ?
O7B C1B H1BA 112.2 . . ?
O7B C1B H1BB 112.2 . . ?
C0B C1B O7B 98(3) . . ?
C0B C1B H1BA 112.2 . . ?
C0B C1B H1BB 112.2 . . ?
H1BA C1B H1BB 109.8 . . ?
Si1 C2 H2A 109.5 . . ?
Si1 C2 H2B 109.5 . . ?
Si1 C2 H2C 109.5 . . ?
H2A C2 H2B 109.5 . . ?
H2A C2 H2C 109.5 . . ?
H2B C2 H2C 109.5 . . ?
O7A C2A H2AA 109.5 . . ?
O7A C2A H2AB 109.5 . . ?
O7A C2A H2AC 109.5 . . ?
H2AA C2A H2AB 109.5 . . ?
H2AA C2A H2AC 109.5 . . ?
H2AB C2A H2AC 109.5 . . ?
O7B C2B H2BA 109.5 . . ?
O7B C2B H2BB 109.5 . . ?
O7B C2B H2BC 109.5 . . ?
H2BA C2B H2BB 109.5 . . ?
H2BA C2B H2BC 109.5 . . ?
H2BB C2B H2BC 109.5 . . ?
Si1 C3 H3A 109.5 . . ?
Si1 C3 H3B 109.5 . . ?
Si1 C3 H3C 109.5 . . ?
H3A C3 H3B 109.5 . . ?
H3A C3 H3C 109.5 . . ?
H3B C3 H3C 109.5 . . ?
K4 C4 H4A 44.5 . . ?
K4 C4 H4B 150.7 . . ?
K4 C4 H4C 94.6 . . ?
Si3 C4 K4 76.2(2) . . ?
Si3 C4 H4A 109.5 . . ?
Si3 C4 H4B 109.5 . . ?
Si3 C4 H4C 109.5 . . ?
H4A C4 H4B 109.5 . . ?
H4A C4 H4C 109.5 . . ?
H4B C4 H4C 109.5 . . ?
Si2 C4A H4AA 109.5 . . ?
Si2 C4A H4AB 109.5 . . ?
Si2 C4A H4AC 109.5 . . ?
H4AA C4A H4AB 109.5 . . ?
H4AA C4A H4AC 109.5 . . ?
H4AB C4A H4AC 109.5 . . ?
Si2 C4B H4BA 109.5 . . ?
Si2 C4B H4BB 109.5 . . ?
Si2 C4B H4BC 109.5 . . ?
H4BA C4B H4BB 109.5 . . ?
H4BA C4B H4BC 109.5 . . ?
H4BB C4B H4BC 109.5 . . ?
Si2 C5A H5AA 109.5 . . ?
Si2 C5A H5AB 109.5 . . ?
Si2 C5A H5AC 109.5 . . ?
H5AA C5A H5AB 109.5 . . ?
H5AA C5A H5AC 109.5 . . ?
H5AB C5A H5AC 109.5 . . ?
Si2 C5B H5BA 109.5 . . ?
Si2 C5B H5BB 109.5 . . ?
Si2 C5B H5BC 109.5 . . ?
H5BA C5B H5BB 109.5 . . ?
H5BA C5B H5BC 109.5 . . ?
H5BB C5B H5BC 109.5 . . ?
Si2 C6A H6AA 109.5 . . ?
Si2 C6A H6AB 109.5 . . ?
Si2 C6A H6AC 109.5 . . ?
H6AA C6A H6AB 109.5 . . ?
H6AA C6A H6AC 109.5 . . ?
H6AB C6A H6AC 109.5 . . ?
Si2 C6B H6BA 109.5 . . ?
Si2 C6B H6BB 109.5 . . ?
Si2 C6B H6BC 109.5 . . ?
H6BA C6B H6BB 109.5 . . ?
H6BA C6B H6BC 109.5 . . ?
H6BB C6B H6BC 109.5 . . ?
Si3 C7 H7A 109.5 . . ?
Si3 C7 H7B 109.5 . . ?
Si3 C7 H7C 109.5 . . ?
H7A C7 H7B 109.5 . . ?
H7A C7 H7C 109.5 . . ?
H7B C7 H7C 109.5 . . ?
Si3 C9 H9A 109.5 . . ?
Si3 C9 H9B 109.5 . . ?
Si3 C9 H9C 109.5 . . ?
H9A C9 H9B 109.5 . . ?
H9A C9 H9C 109.5 . . ?
H9B C9 H9C 109.5 . . ?
Si4 C10 H10A 109.5 . . ?
Si4 C10 H10B 109.5 . . ?
Si4 C10 H10C 109.5 . . ?
H10A C10 H10B 109.5 . . ?
H10A C10 H10C 109.5 . . ?
H10B C10 H10C 109.5 . . ?
Si4 C11 H11A 109.5 . . ?
Si4 C11 H11B 109.5 . . ?
Si4 C11 H11C 109.5 . . ?
H11A C11 H11B 109.5 . . ?
H11A C11 H11C 109.5 . . ?
H11B C11 H11C 109.5 . . ?
Si4 C12 H12A 109.5 . . ?
Si4 C12 H12B 109.5 . . ?
Si4 C12 H12C 109.5 . . ?
H12A C12 H12B 109.5 . . ?
H12A C12 H12C 109.5 . . ?
H12B C12 H12C 109.5 . . ?
Si5 C13 H13A 109.5 . . ?
Si5 C13 H13B 109.5 . . ?
Si5 C13 H13C 109.5 . . ?
H13A C13 H13B 109.5 . . ?
H13A C13 H13C 109.5 . . ?
H13B C13 H13C 109.5 . . ?
Si5 C14 H14A 109.5 . . ?
Si5 C14 H14B 109.5 . . ?
Si5 C14 H14C 109.5 . . ?
H14A C14 H14B 109.5 . . ?
H14A C14 H14C 109.5 . . ?
H14B C14 H14C 109.5 . . ?
Si5 C15 H15A 109.5 . . ?
Si5 C15 H15B 109.5 . . ?
Si5 C15 H15C 109.5 . . ?
H15A C15 H15B 109.5 . . ?
H15A C15 H15C 109.5 . . ?
H15B C15 H15C 109.5 . . ?
Si6 C16 H16A 109.5 . . ?
Si6 C16 H16B 109.5 . . ?
Si6 C16 H16C 109.5 . . ?
H16A C16 H16B 109.5 . . ?
H16A C16 H16C 109.5 . . ?
H16B C16 H16C 109.5 . . ?
Si6 C17 H17A 109.5 . . ?
Si6 C17 H17B 109.5 . . ?
Si6 C17 H17C 109.5 . . ?
H17A C17 H17B 109.5 . . ?
H17A C17 H17C 109.5 . . ?
H17B C17 H17C 109.5 . . ?
Si6 C18 H18A 109.5 . . ?
Si6 C18 H18B 109.5 . . ?
Si6 C18 H18C 109.5 . . ?
H18A C18 H18B 109.5 . . ?
H18A C18 H18C 109.5 . . ?
H18B C18 H18C 109.5 . . ?
Si7 C19 H19A 109.5 . . ?
Si7 C19 H19B 109.5 . . ?
Si7 C19 H19C 109.5 . . ?
H19A C19 H19B 109.5 . . ?
H19A C19 H19C 109.5 . . ?
H19B C19 H19C 109.5 . . ?
Si7 C20 H20A 109.5 . . ?
Si7 C20 H20B 109.5 . . ?
Si7 C20 H20C 109.5 . . ?
H20A C20 H20B 109.5 . . ?
H20A C20 H20C 109.5 . . ?
H20B C20 H20C 109.5 . . ?
Si7 C21 H21A 109.5 . . ?
Si7 C21 H21B 109.5 . . ?
Si7 C21 H21C 109.5 . . ?
H21A C21 H21B 109.5 . . ?
H21A C21 H21C 109.5 . . ?
H21B C21 H21C 109.5 . . ?
Si8 C22 H22A 109.5 . . ?
Si8 C22 H22B 109.5 . . ?
Si8 C22 H22C 109.5 . . ?
H22A C22 H22B 109.5 . . ?
H22A C22 H22C 109.5 . . ?
H22B C22 H22C 109.5 . . ?
Si8 C23 H23A 109.5 . . ?
Si8 C23 H23B 109.5 . . ?
Si8 C23 H23C 109.5 . . ?
H23A C23 H23B 109.5 . . ?
H23A C23 H23C 109.5 . . ?
H23B C23 H23C 109.5 . . ?
Si8 C24 H24A 109.5 . . ?
Si8 C24 H24B 109.5 . . ?
Si8 C24 H24C 109.5 . . ?
H24A C24 H24B 109.5 . . ?
H24A C24 H24C 109.5 . . ?
H24B C24 H24C 109.5 . . ?
P1 C25 K1 79.6(2) . . ?
C26 C25 K1 85.7(4) . . ?
C26 C25 P1 124.1(5) . . ?
C26 C25 C30 117.8(6) . . ?
C30 C25 K1 101.0(4) . . ?
C30 C25 P1 117.9(5) . . ?
C25 C26 C31 121.8(6) . . ?
C27 C26 C25 119.7(7) . . ?
C27 C26 C31 118.4(6) . . ?
C26 C27 H27 118.6 . . ?
C28 C27 C26 122.8(7) . . ?
C28 C27 H27 118.6 . . ?
C27 C28 C32 121.8(8) . . ?
C29 C28 C27 116.9(7) . . ?
C29 C28 C32 121.3(8) . . ?
C28 C29 H29 118.3 . . ?
C28 C29 C30 123.4(7) . . ?
C30 C29 H29 118.3 . . ?
C25 C30 C33 122.6(6) . . ?
C29 C30 C25 119.2(6) . . ?
C29 C30 C33 118.2(7) . . ?
C26 C31 H31A 109.5 . . ?
C26 C31 H31B 109.5 . . ?
C26 C31 H31C 109.5 . . ?
H31A C31 H31B 109.5 . . ?
H31A C31 H31C 109.5 . . ?
H31B C31 H31C 109.5 . . ?
C28 C32 H32A 109.5 . . ?
C28 C32 H32B 109.5 . . ?
C28 C32 H32C 109.5 . . ?
H32A C32 H32B 109.5 . . ?
H32A C32 H32C 109.5 . . ?
H32B C32 H32C 109.5 . . ?
C30 C33 H33A 109.5 . . ?
C30 C33 H33B 109.5 . . ?
C30 C33 H33C 109.5 . . ?
H33A C33 H33B 109.5 . . ?
H33A C33 H33C 109.5 . . ?
H33B C33 H33C 109.5 . . ?
P1 C34 K3 72.73(18) . . ?
C35 C34 K3 82.9(3) . . ?
C35 C34 P1 115.5(5) . . ?
C39 C34 K3 102.6(4) . . ?
C39 C34 P1 125.6(5) . . ?
C39 C34 C35 117.6(6) . . ?
C34 C35 K3 73.0(3) . . ?
C34 C35 C40 122.0(6) . . ?
C36 C35 K3 105.8(4) . . ?
C36 C35 C34 119.7(6) . . ?
C36 C35 C40 118.3(6) . . ?
C40 C35 K3 91.9(4) . . ?
C35 C36 H36 118.7 . . ?
C37 C36 C35 122.5(6) . . ?
C37 C36 H36 118.7 . . ?
C36 C37 C41 121.2(6) . . ?
C38 C37 C36 117.1(6) . . ?
C38 C37 C41 121.7(7) . . ?
C37 C38 H38 118.6 . . ?
C37 C38 C39 122.8(7) . . ?
C39 C38 H38 118.6 . . ?
C34 C39 C42 123.4(6) . . ?
C38 C39 C34 120.2(6) . . ?
C38 C39 C42 116.4(6) . . ?
C35 C40 H40A 109.5 . . ?
C35 C40 H40B 109.5 . . ?
C35 C40 H40C 109.5 . . ?
H40A C40 H40B 109.5 . . ?
H40A C40 H40C 109.5 . . ?
H40B C40 H40C 109.5 . . ?
C37 C41 H41A 109.5 . . ?
C37 C41 H41B 109.5 . . ?
C37 C41 H41C 109.5 . . ?
H41A C41 H41B 109.5 . . ?
H41A C41 H41C 109.5 . . ?
H41B C41 H41C 109.5 . . ?
C39 C42 H42A 109.5 . . ?
C39 C42 H42B 109.5 . . ?
C39 C42 H42C 109.5 . . ?
H42A C42 H42B 109.5 . . ?
H42A C42 H42C 109.5 . . ?
H42B C42 H42C 109.5 . . ?
P2 C43 K2 98.3(2) . . ?
C44 C43 K2 85.4(3) . . ?
C44 C43 P2 125.6(4) . . ?
C44 C43 C48 117.1(5) . . ?
C48 C43 K2 74.9(3) . . ?
C48 C43 P2 116.1(5) . . ?
C43 C44 K2 71.3(3) . . ?
C43 C44 C45 121.2(5) . . ?
C43 C44 C49 123.7(5) . . ?
C45 C44 K2 83.2(3) . . ?
C45 C44 C49 115.1(5) . . ?
C49 C44 K2 119.4(3) . . ?
C44 C45 H45 119.0 . . ?
C46 C45 C44 122.1(6) . . ?
C46 C45 H45 119.0 . . ?
C45 C46 C47 116.9(6) . . ?
C45 C46 C50 121.1(6) . . ?
C47 C46 C50 122.1(6) . . ?
K2 C47 H47 113.2 . . ?
C46 C47 K2 86.2(4) . . ?
C46 C47 H47 118.6 . . ?
C46 C47 C48 122.8(5) . . ?
C48 C47 K2 71.9(3) . . ?
C48 C47 H47 118.6 . . ?
C43 C48 K2 80.3(3) . . ?
C43 C48 C51 122.1(5) . . ?
C47 C48 K2 84.1(3) . . ?
C47 C48 C43 119.9(6) . . ?
C47 C48 C51 118.0(5) . . ?
C51 C48 K2 105.6(4) . . ?
C44 C49 H49A 109.5 . . ?
C44 C49 H49B 109.5 . . ?
C44 C49 H49C 109.5 . . ?
H49A C49 H49B 109.5 . . ?
H49A C49 H49C 109.5 . . ?
H49B C49 H49C 109.5 . . ?
C46 C50 H50A 109.5 . . ?
C46 C50 H50B 109.5 . . ?
C46 C50 H50C 109.5 . . ?
H50A C50 H50B 109.5 . . ?
H50A C50 H50C 109.5 . . ?
H50B C50 H50C 109.5 . . ?
C48 C51 H51A 109.5 . . ?
C48 C51 H51B 109.5 . . ?
C48 C51 H51C 109.5 . . ?
H51A C51 H51B 109.5 . . ?
H51A C51 H51C 109.5 . . ?
H51B C51 H51C 109.5 . . ?
P2 C52 K5 89.13(18) . . ?
C53 C52 K5 94.1(3) . . ?
C53 C52 P2 118.6(4) . . ?
C53 C52 C57 118.4(5) . . ?
C57 C52 K5 77.7(3) . . ?
C57 C52 P2 122.2(4) . . ?
C52 C53 K5 62.0(3) . . ?
C52 C53 C58 123.2(5) . . ?
C54 C53 K5 95.2(3) . . ?
C54 C53 C52 120.1(5) . . ?
C54 C53 C58 116.7(5) . . ?
C58 C53 K5 114.6(3) . . ?
C53 C54 H54 118.9 . . ?
C55 C54 C53 122.1(5) . . ?
C55 C54 H54 118.9 . . ?
C54 C55 C56 117.7(5) . . ?
C54 C55 C59 121.3(5) . . ?
C56 C55 C59 121.0(5) . . ?
K5 C56 H56 113.4 . . ?
C55 C56 K5 95.6(3) . . ?
C55 C56 H56 118.8 . . ?
C55 C56 C57 122.3(5) . . ?
C57 C56 K5 61.3(3) . . ?
C57 C56 H56 118.8 . . ?
C52 C57 K5 75.8(3) . . ?
C52 C57 C60 122.4(5) . . ?
C56 C57 K5 95.4(3) . . ?
C56 C57 C52 119.4(5) . . ?
C56 C57 C60 118.2(5) . . ?
C60 C57 K5 99.5(3) . . ?
C53 C58 H58A 109.5 . . ?
C53 C58 H58B 109.5 . . ?
C53 C58 H58C 109.5 . . ?
H58A C58 H58B 109.5 . . ?
H58A C58 H58C 109.5 . . ?
H58B C58 H58C 109.5 . . ?
C55 C59 H59A 109.5 . . ?
C55 C59 H59B 109.5 . . ?
C55 C59 H59C 109.5 . . ?
H59A C59 H59B 109.5 . . ?
H59A C59 H59C 109.5 . . ?
H59B C59 H59C 109.5 . . ?
C57 C60 H60A 109.5 . . ?
C57 C60 H60B 109.5 . . ?
C57 C60 H60C 109.5 . . ?
H60A C60 H60B 109.5 . . ?
H60A C60 H60C 109.5 . . ?
H60B C60 H60C 109.5 . . ?
P3 C61 K4 88.83(19) . . ?
C62 C61 K4 78.6(3) . . ?
C62 C61 P3 121.7(4) . . ?
C66 C61 K4 96.7(3) . . ?
C66 C61 P3 119.1(4) . . ?
C66 C61 C62 118.7(5) . . ?
C61 C62 K4 75.1(3) . . ?
C61 C62 C67 122.5(5) . . ?
C63 C62 K4 99.2(4) . . ?
C63 C62 C61 119.1(6) . . ?
C63 C62 C67 118.4(5) . . ?
C67 C62 K4 95.3(4) . . ?
C62 C63 H63 118.6 . . ?
C64 C63 C62 122.7(6) . . ?
C64 C63 H63 118.6 . . ?
C63 C64 C65 117.7(6) . . ?
C63 C64 C68 121.6(7) . . ?
C65 C64 C68 120.8(8) . . ?
C64 C65 H65 118.8 . . ?
C64 C65 C66 122.4(7) . . ?
C66 C65 H65 118.8 . . ?
C61 C66 K4 60.1(3) . . ?
C61 C66 C65 119.4(6) . . ?
C61 C66 C69 123.9(5) . . ?
C65 C66 K4 97.6(4) . . ?
C65 C66 C69 116.7(6) . . ?
C69 C66 K4 112.9(4) . . ?
C62 C67 H67A 109.5 . . ?
C62 C67 H67B 109.5 . . ?
C62 C67 H67C 109.5 . . ?
H67A C67 H67B 109.5 . . ?
H67A C67 H67C 109.5 . . ?
H67B C67 H67C 109.5 . . ?
C64 C68 H68A 109.5 . . ?
C64 C68 H68B 109.5 . . ?
C64 C68 H68C 109.5 . . ?
H68A C68 H68B 109.5 . . ?
H68A C68 H68C 109.5 . . ?
H68B C68 H68C 109.5 . . ?
C66 C69 H69A 109.5 . . ?
C66 C69 H69B 109.5 . . ?
C66 C69 H69C 109.5 . . ?
H69A C69 H69B 109.5 . . ?
H69A C69 H69C 109.5 . . ?
H69B C69 H69C 109.5 . . ?
P3 C70 K7 95.3(2) . . ?
C71 C70 K7 91.3(4) . . ?
C71 C70 P3 126.0(4) . . ?
C71 C70 C75 117.2(5) . . ?
C75 C70 K7 71.7(3) . . ?
C75 C70 P3 115.7(5) . . ?
C70 C71 C76 123.8(5) . . ?
C72 C71 C70 119.9(5) . . ?
C72 C71 C76 116.3(6) . . ?
C71 C72 H72 118.3 . . ?
C73 C72 C71 123.4(7) . . ?
C73 C72 H72 118.3 . . ?
C72 C73 C74 117.2(6) . . ?
C72 C73 C77 121.9(7) . . ?
C74 C73 C77 120.9(6) . . ?
K7 C74 H74 108.3 . . ?
C73 C74 K7 93.0(4) . . ?
C73 C74 H74 119.1 . . ?
C73 C74 C75 121.8(6) . . ?
C75 C74 K7 69.0(3) . . ?
C75 C74 H74 119.1 . . ?
C70 C75 K7 83.4(3) . . ?
C70 C75 C78 122.3(5) . . ?
C74 C75 K7 86.9(4) . . ?
C74 C75 C70 120.5(6) . . ?
C74 C75 C78 117.1(5) . . ?
C78 C75 K7 101.8(4) . . ?
C71 C76 H76A 109.5 . . ?
C71 C76 H76B 109.5 . . ?
C71 C76 H76C 109.5 . . ?
H76A C76 H76B 109.5 . . ?
H76A C76 H76C 109.5 . . ?
H76B C76 H76C 109.5 . . ?
C73 C77 H77A 109.5 . . ?
C73 C77 H77B 109.5 . . ?
C73 C77 H77C 109.5 . . ?
H77A C77 H77B 109.5 . . ?
H77A C77 H77C 109.5 . . ?
H77B C77 H77C 109.5 . . ?
C75 C78 H78A 109.5 . . ?
C75 C78 H78B 109.5 . . ?
C75 C78 H78C 109.5 . . ?
H78A C78 H78B 109.5 . . ?
H78A C78 H78C 109.5 . . ?
H78B C78 H78C 109.5 . . ?
P4 C79A K6 68.6(6) . . ?
C80A C79A K6 82.9(12) . . ?
C80A C79A P4 114.0(12) . . ?
C84A C79A K6 102.6(14) . . ?
C84A C79A P4 123.0(13) . . ?
C84A C79A C80A 120.6(13) . . ?
P4 C79B K6 68.6(4) . . ?
C80B C79B K6 82.2(8) . . ?
C80B C79B P4 113.3(9) . . ?
C84B C79B K6 106.9(10) . . ?
C84B C79B P4 127.5(10) . . ?
C84B C79B C80B 117.7(10) . . ?
C79A C80A K6 73.5(12) . . ?
C79A C80A C85A 122.0(14) . . ?
C81A C80A K6 106.9(13) . . ?
C81A C80A C79A 116.1(16) . . ?
C81A C80A C85A 121.8(15) . . ?
C85A C80A K6 91.5(13) . . ?
C79B C80B K6 74.1(8) . . ?
C79B C80B C85B 122.6(11) . . ?
C81B C80B K6 107.8(10) . . ?
C81B C80B C79B 119.3(13) . . ?
C81B C80B C85B 118.1(12) . . ?
C85B C80B K6 88.3(8) . . ?
C80A C81A H81A 118.6 . . ?
C82A C81A C80A 122.9(16) . . ?
C82A C81A H81A 118.6 . . ?
C80B C81B H81B 119.0 . . ?
C82B C81B C80B 121.9(13) . . ?
C82B C81B H81B 119.0 . . ?
C81A C82A C83A 121.2(14) . . ?
C81A C82A C86A 120.9(18) . . ?
C83A C82A C86A 117.9(18) . . ?
C81B C82B C83B 119.6(11) . . ?
C81B C82B C86B 121.8(14) . . ?
C83B C82B C86B 118.5(13) . . ?
C82A C83A H83A 120.2 . . ?
C82A C83A C84A 119.6(16) . . ?
C84A C83A H83A 120.2 . . ?
C82B C83B H83B 119.6 . . ?
C82B C83B C84B 120.8(13) . . ?
C84B C83B H83B 119.6 . . ?
C79A C84A C87A 123.4(14) . . ?
C83A C84A C79A 119.3(15) . . ?
C83A C84A C87A 116.6(15) . . ?
C79B C84B C87B 123.8(11) . . ?
C83B C84B C79B 120.0(12) . . ?
C83B C84B C87B 115.6(12) . . ?
C80A C85A H85A 109.5 . . ?
C80A C85A H85B 109.5 . . ?
C80A C85A H85C 109.5 . . ?
H85A C85A H85B 109.5 . . ?
H85A C85A H85C 109.5 . . ?
H85B C85A H85C 109.5 . . ?
C80B C85B H85D 109.5 . . ?
C80B C85B H85E 109.5 . . ?
C80B C85B H85F 109.5 . . ?
H85D C85B H85E 109.5 . . ?
H85D C85B H85F 109.5 . . ?
H85E C85B H85F 109.5 . . ?
C82A C86A H86A 109.5 . . ?
C82A C86A H86B 109.5 . . ?
C82A C86A H86C 109.5 . . ?
H86A C86A H86B 109.5 . . ?
H86A C86A H86C 109.5 . . ?
H86B C86A H86C 109.5 . . ?
C82B C86B H86D 109.5 . . ?
C82B C86B H86E 109.5 . . ?
C82B C86B H86F 109.5 . . ?
H86D C86B H86E 109.5 . . ?
H86D C86B H86F 109.5 . . ?
H86E C86B H86F 109.5 . . ?
C84A C87A H87A 109.5 . . ?
C84A C87A H87B 109.5 . . ?
C84A C87A H87C 109.5 . . ?
H87A C87A H87B 109.5 . . ?
H87A C87A H87C 109.5 . . ?
H87B C87A H87C 109.5 . . ?
C84B C87B H87D 109.5 . . ?
C84B C87B H87E 109.5 . . ?
C84B C87B H87F 109.5 . . ?
H87D C87B H87E 109.5 . . ?
H87D C87B H87F 109.5 . . ?
H87E C87B H87F 109.5 . . ?
P4 C88 K8 85.7(2) . . ?
C89 C88 K8 84.1(4) . . ?
C89 C88 P4 123.9(5) . . ?
C93 C88 K8 92.6(4) . . ?
C93 C88 P4 117.2(4) . . ?
C93 C88 C89 118.3(6) . . ?
C88 C89 K8 70.0(3) . . ?
C88 C89 C94 123.0(6) . . ?
C90 C89 K8 102.8(4) . . ?
C90 C89 C88 119.5(6) . . ?
C90 C89 C94 117.5(5) . . ?
C94 C89 K8 96.4(4) . . ?
C89 C90 H90 119.0 . . ?
C91 C90 C89 122.0(5) . . ?
C91 C90 H90 119.0 . . ?
C90 C91 C92 117.7(6) . . ?
C90 C91 C95 121.4(5) . . ?
C92 C91 C95 120.9(6) . . ?
C91 C92 H92 118.9 . . ?
C93 C92 C91 122.1(6) . . ?
C93 C92 H92 118.9 . . ?
C88 C93 K8 63.2(3) . . ?
C88 C93 C96 122.6(6) . . ?
C92 C93 K8 101.6(4) . . ?
C92 C93 C88 120.3(5) . . ?
C92 C93 C96 117.0(6) . . ?
C96 C93 K8 105.5(4) . . ?
C89 C94 H94A 109.5 . . ?
C89 C94 H94B 109.5 . . ?
C89 C94 H94C 109.5 . . ?
H94A C94 H94B 109.5 . . ?
H94A C94 H94C 109.5 . . ?
H94B C94 H94C 109.5 . . ?
C91 C95 H95A 109.5 . . ?
C91 C95 H95B 109.5 . . ?
C91 C95 H95C 109.5 . . ?
H95A C95 H95B 109.5 . . ?
H95A C95 H95C 109.5 . . ?
H95B C95 H95C 109.5 . . ?
C93 C96 H96A 109.5 . . ?
C93 C96 H96B 109.5 . . ?
C93 C96 H96C 109.5 . . ?
H96A C96 H96B 109.5 . . ?
H96A C96 H96C 109.5 . . ?
H96B C96 H96C 109.5 . . ?
O5 C97 H97A 109.5 . . ?
O5 C97 H97B 109.5 . . ?
O5 C97 H97C 109.5 . . ?
H97A C97 H97B 109.5 . . ?
H97A C97 H97C 109.5 . . ?
H97B C97 H97C 109.5 . . ?
O5 C98 H98A 109.4 . . ?
O5 C98 H98B 109.4 . . ?
H98A C98 H98B 108.0 . . ?
C99 C98 O5 111.1(11) . . ?
C99 C98 H98A 109.4 . . ?
C99 C98 H98B 109.4 . . ?
K1 C99 H99A 89.0 . . ?
K1 C99 H99B 154.4 . . ?
O6 C99 K1 48.1(5) . . ?
O6 C99 H99A 107.0 . . ?
O6 C99 H99B 107.0 . . ?
C98 C99 K1 86.8(7) . . ?
C98 C99 O6 121.5(13) . . ?
C98 C99 H99A 107.0 . . ?
C98 C99 H99B 107.0 . . ?
H99A C99 H99B 106.7 . . ?

loop_
_geom_bond_atom_site_label_1
_geom_bond_atom_site_label_2
_geom_bond_distance
_geom_bond_site_symmetry_2
_geom_bond_publ_flag
K1 P1 3.679(2) . ?
K1 O1 2.638(4) . ?
K1 O5 2.853(7) . ?
K1 O6 2.796(7) . ?
K1 O7A 2.789(19) . ?
K1 O7B 3.22(3) . ?
K1 N1 2.903(6) . ?
K1 C0B 3.51(4) . ?
K1 C25 3.527(6) . ?
K1 C99 3.515(13) . ?
K2 P1 3.816(2) . ?
K2 O1 2.612(5) . ?
K2 N1 2.739(5) . ?
K2 C43 3.340(5) . ?
K2 C44 3.515(5) . ?
K2 C47 3.423(6) . ?
K2 C48 3.271(6) . ?
K3 P1 3.295(2) . ?
K3 P2 3.2538(19) . ?
K3 O2 2.837(4) . ?
K3 N2 2.782(5) . ?
K3 C34 3.322(6) . ?
K3 C35 3.447(6) . ?
K4 P3 3.5655(18) . ?
K4 Si3 3.592(2) . ?
K4 Si4 3.598(2) . ?
K4 O2 2.633(4) . ?
K4 O3 2.741(4) . ?
K4 N2 2.764(5) . ?
K4 C4 3.539(6) . ?
K4 C61 3.077(5) . ?
K4 C62 3.122(6) . ?
K4 C66 3.525(6) . ?
K5 P2 3.5792(18) . ?
K5 O2 2.751(4) . ?
K5 O3 2.627(4) . ?
K5 N3 2.730(4) . ?
K5 C52 3.075(5) . ?
K5 C53 3.474(5) . ?
K5 C56 3.518(5) . ?
K5 C57 3.099(5) . ?
K6 P3 3.2046(19) . ?
K6 P4 3.240(2) . ?
K6 Si5 3.607(2) . ?
K6 Si6 3.637(2) . ?
K6 O3 2.826(4) . ?
K6 N3 2.742(5) . ?
K6 C79A 3.42(2) . ?
K6 C79B 3.411(14) . ?
K6 C80A 3.53(2) . ?
K6 C80B 3.514(14) . ?
K7 P4 3.747(2) . ?
K7 O4 2.570(5) . ?
K7 N4 2.811(5) . ?
K7 C70 3.344(5) . ?
K7 C74 3.419(6) . ?
K7 C75 3.197(6) . ?
K8 P4 3.444(2) . ?
K8 O4 2.592(4) . ?
K8 N4 2.705(5) . ?
K8 C22 3.259(7) 3_667 ?
K8 C88 3.033(6) . ?
K8 C89 3.210(6) . ?
K8 C93 3.396(6) . ?
P1 O1 1.541(4) . ?
P1 C25 1.864(6) . ?
P1 C34 1.877(7) . ?
P2 O2 1.567(3) . ?
P2 C43 1.867(6) . ?
P2 C52 1.879(6) . ?
P3 O3 1.564(4) . ?
P3 C61 1.865(6) . ?
P3 C70 1.867(6) . ?
P4 O4 1.528(5) . ?
P4 C79A 1.869(13) . ?
P4 C79B 1.880(10) . ?
P4 C88 1.873(6) . ?
Si1 N1 1.663(6) . ?
Si1 C1 1.879(7) . ?
Si1 C2 1.866(8) . ?
Si1 C3 1.881(8) . ?
Si2 N1 1.667(5) . ?
Si2 C4A 1.838(10) . ?
Si2 C4B 1.825(16) . ?
Si2 C5A 1.909(11) . ?
Si2 C5B 1.850(15) . ?
Si2 C6A 1.889(11) . ?
Si2 C6B 1.927(17) . ?
Si3 N2 1.674(5) . ?
Si3 C4 1.894(6) . ?
Si3 C7 1.886(6) . ?
Si3 C9 1.878(6) . ?
Si4 N2 1.661(5) . ?
Si4 C10 1.884(6) . ?
Si4 C11 1.874(7) . ?
Si4 C12 1.886(7) . ?
Si5 N3 1.661(5) . ?
Si5 C13 1.895(6) . ?
Si5 C14 1.870(6) . ?
Si5 C15 1.867(6) . ?
Si6 N3 1.675(5) . ?
Si6 C16 1.885(6) . ?
Si6 C17 1.888(6) . ?
Si6 C18 1.888(6) . ?
Si7 N4 1.667(5) . ?
Si7 C19 1.870(7) . ?
Si7 C20 1.888(8) . ?
Si7 C21 1.862(8) . ?
Si8 N4 1.668(5) . ?
Si8 C22 1.880(7) . ?
Si8 C23 1.869(7) . ?
Si8 C24 1.877(7) . ?
O5 C97 1.424(12) . ?
O5 C98 1.391(10) . ?
O6 C0A 1.420(18) . ?
O6 C0B 1.41(2) . ?
O6 C99 1.360(16) . ?
O7A C1A 1.50(2) . ?
O7A C2A 1.507(18) . ?
O7B C1B 1.51(2) . ?
O7B C2B 1.52(2) . ?
C0A H0AA 0.9900 . ?
C0A H0AB 0.9900 . ?
C0A C1A 1.49(2) . ?
C0B H0BA 0.9900 . ?
C0B H0BB 0.9900 . ?
C0B C1B 1.49(2) . ?
C1 H1A 0.9800 . ?
C1 H1B 0.9800 . ?
C1 H1C 0.9800 . ?
C1A H1AA 0.9900 . ?
C1A H1AB 0.9900 . ?
C1B H1BA 0.9900 . ?
C1B H1BB 0.9900 . ?
C2 H2A 0.9800 . ?
C2 H2B 0.9800 . ?
C2 H2C 0.9800 . ?
C2A H2AA 0.9800 . ?
C2A H2AB 0.9800 . ?
C2A H2AC 0.9800 . ?
C2B H2BA 0.9800 . ?
C2B H2BB 0.9800 . ?
C2B H2BC 0.9800 . ?
C3 H3A 0.9800 . ?
C3 H3B 0.9800 . ?
C3 H3C 0.9800 . ?
C4 H4A 0.9800 . ?
C4 H4B 0.9800 . ?
C4 H4C 0.9800 . ?
C4A H4AA 0.9800 . ?
C4A H4AB 0.9800 . ?
C4A H4AC 0.9800 . ?
C4B H4BA 0.9800 . ?
C4B H4BB 0.9800 . ?
C4B H4BC 0.9800 . ?
C5A H5AA 0.9800 . ?
C5A H5AB 0.9800 . ?
C5A H5AC 0.9800 . ?
C5B H5BA 0.9800 . ?
C5B H5BB 0.9800 . ?
C5B H5BC 0.9800 . ?
C6A H6AA 0.9800 . ?
C6A H6AB 0.9800 . ?
C6A H6AC 0.9800 . ?
C6B H6BA 0.9800 . ?
C6B H6BB 0.9800 . ?
C6B H6BC 0.9800 . ?
C7 H7A 0.9800 . ?
C7 H7B 0.9800 . ?
C7 H7C 0.9800 . ?
C9 H9A 0.9800 . ?
C9 H9B 0.9800 . ?
C9 H9C 0.9800 . ?
C10 H10A 0.9800 . ?
C10 H10B 0.9800 . ?
C10 H10C 0.9800 . ?
C11 H11A 0.9800 . ?
C11 H11B 0.9800 . ?
C11 H11C 0.9800 . ?
C12 H12A 0.9800 . ?
C12 H12B 0.9800 . ?
C12 H12C 0.9800 . ?
C13 H13A 0.9800 . ?
C13 H13B 0.9800 . ?
C13 H13C 0.9800 . ?
C14 H14A 0.9800 . ?
C14 H14B 0.9800 . ?
C14 H14C 0.9800 . ?
C15 H15A 0.9800 . ?
C15 H15B 0.9800 . ?
C15 H15C 0.9800 . ?
C16 H16A 0.9800 . ?
C16 H16B 0.9800 . ?
C16 H16C 0.9800 . ?
C17 H17A 0.9800 . ?
C17 H17B 0.9800 . ?
C17 H17C 0.9800 . ?
C18 H18A 0.9800 . ?
C18 H18B 0.9800 . ?
C18 H18C 0.9800 . ?
C19 H19A 0.9800 . ?
C19 H19B 0.9800 . ?
C19 H19C 0.9800 . ?
C20 H20A 0.9800 . ?
C20 H20B 0.9800 . ?
C20 H20C 0.9800 . ?
C21 H21A 0.9800 . ?
C21 H21B 0.9800 . ?
C21 H21C 0.9800 . ?
C22 H22A 0.9800 . ?
C22 H22B 0.9800 . ?
C22 H22C 0.9800 . ?
C23 H23A 0.9800 . ?
C23 H23B 0.9800 . ?
C23 H23C 0.9800 . ?
C24 H24A 0.9800 . ?
C24 H24B 0.9800 . ?
C24 H24C 0.9800 . ?
C25 C26 1.407(8) . ?
C25 C30 1.414(9) . ?
C26 C27 1.387(9) . ?
C26 C31 1.509(10) . ?
C27 H27 0.9500 . ?
C27 C28 1.377(11) . ?
C28 C29 1.366(10) . ?
C28 C32 1.523(10) . ?
C29 H29 0.9500 . ?
C29 C30 1.389(9) . ?
C30 C33 1.505(9) . ?
C31 H31A 0.9800 . ?
C31 H31B 0.9800 . ?
C31 H31C 0.9800 . ?
C32 H32A 0.9800 . ?
C32 H32B 0.9800 . ?
C32 H32C 0.9800 . ?
C33 H33A 0.9800 . ?
C33 H33B 0.9800 . ?
C33 H33C 0.9800 . ?
C34 C35 1.417(8) . ?
C34 C39 1.406(9) . ?
C35 C36 1.401(9) . ?
C35 C40 1.499(9) . ?
C36 H36 0.9500 . ?
C36 C37 1.389(9) . ?
C37 C38 1.372(9) . ?
C37 C41 1.512(9) . ?
C38 H38 0.9500 . ?
C38 C39 1.397(9) . ?
C39 C42 1.507(8) . ?
C40 H40A 0.9800 . ?
C40 H40B 0.9800 . ?
C40 H40C 0.9800 . ?
C41 H41A 0.9800 . ?
C41 H41B 0.9800 . ?
C41 H41C 0.9800 . ?
C42 H42A 0.9800 . ?
C42 H42B 0.9800 . ?
C42 H42C 0.9800 . ?
C43 C44 1.398(8) . ?
C43 C48 1.419(7) . ?
C44 C45 1.399(7) . ?
C44 C49 1.526(7) . ?
C45 H45 0.9500 . ?
C45 C46 1.385(8) . ?
C46 C47 1.385(9) . ?
C46 C50 1.501(8) . ?
C47 H47 0.9500 . ?
C47 C48 1.398(8) . ?
C48 C51 1.514(8) . ?
C49 H49A 0.9800 . ?
C49 H49B 0.9800 . ?
C49 H49C 0.9800 . ?
C50 H50A 0.9800 . ?
C50 H50B 0.9800 . ?
C50 H50C 0.9800 . ?
C51 H51A 0.9800 . ?
C51 H51B 0.9800 . ?
C51 H51C 0.9800 . ?
C52 C53 1.410(8) . ?
C52 C57 1.414(7) . ?
C53 C54 1.392(8) . ?
C53 C58 1.507(8) . ?
C54 H54 0.9500 . ?
C54 C55 1.387(8) . ?
C55 C56 1.388(7) . ?
C55 C59 1.505(8) . ?
C56 H56 0.9500 . ?
C56 C57 1.400(7) . ?
C57 C60 1.514(7) . ?
C58 H58A 0.9800 . ?
C58 H58B 0.9800 . ?
C58 H58C 0.9800 . ?
C59 H59A 0.9800 . ?
C59 H59B 0.9800 . ?
C59 H59C 0.9800 . ?
C60 H60A 0.9800 . ?
C60 H60B 0.9800 . ?
C60 H60C 0.9800 . ?
C61 C62 1.412(7) . ?
C61 C66 1.397(8) . ?
C62 C63 1.406(8) . ?
C62 C67 1.499(8) . ?
C63 H63 0.9500 . ?
C63 C64 1.368(10) . ?
C64 C65 1.376(10) . ?
C64 C68 1.508(10) . ?
C65 H65 0.9500 . ?
C65 C66 1.408(8) . ?
C66 C69 1.504(8) . ?
C67 H67A 0.9800 . ?
C67 H67B 0.9800 . ?
C67 H67C 0.9800 . ?
C68 H68A 0.9800 . ?
C68 H68B 0.9800 . ?
C68 H68C 0.9800 . ?
C69 H69A 0.9800 . ?
C69 H69B 0.9800 . ?
C69 H69C 0.9800 . ?
C70 C71 1.406(8) . ?
C70 C75 1.413(7) . ?
C71 C72 1.392(8) . ?
C71 C76 1.511(8) . ?
C72 H72 0.9500 . ?
C72 C73 1.368(9) . ?
C73 C74 1.383(9) . ?
C73 C77 1.507(9) . ?
C74 H74 0.9500 . ?
C74 C75 1.398(8) . ?
C75 C78 1.514(9) . ?
C76 H76A 0.9800 . ?
C76 H76B 0.9800 . ?
C76 H76C 0.9800 . ?
C77 H77A 0.9800 . ?
C77 H77B 0.9800 . ?
C77 H77C 0.9800 . ?
C78 H78A 0.9800 . ?
C78 H78B 0.9800 . ?
C78 H78C 0.9800 . ?
C79A C80A 1.427(17) . ?
C79A C84A 1.423(16) . ?
C79B C80B 1.427(14) . ?
C79B C84B 1.418(14) . ?
C80A C81A 1.422(15) . ?
C80A C85A 1.502(18) . ?
C80B C81B 1.425(14) . ?
C80B C85B 1.500(16) . ?
C81A H81A 0.9500 . ?
C81A C82A 1.34(2) . ?
C81B H81B 0.9500 . ?
C81B C82B 1.341(17) . ?
C82A C83A 1.39(2) . ?
C82A C86A 1.538(16) . ?
C82B C83B 1.399(17) . ?
C82B C86B 1.536(13) . ?
C83A H83A 0.9500 . ?
C83A C84A 1.399(15) . ?
C83B H83B 0.9500 . ?
C83B C84B 1.404(13) . ?
C84A C87A 1.512(18) . ?
C84B C87B 1.521(16) . ?
C85A H85A 0.9800 . ?
C85A H85B 0.9800 . ?
C85A H85C 0.9800 . ?
C85B H85D 0.9800 . ?
C85B H85E 0.9800 . ?
C85B H85F 0.9800 . ?
C86A H86A 0.9800 . ?
C86A H86B 0.9800 . ?
C86A H86C 0.9800 . ?
C86B H86D 0.9800 . ?
C86B H86E 0.9800 . ?
C86B H86F 0.9800 . ?
C87A H87A 0.9800 . ?
C87A H87B 0.9800 . ?
C87A H87C 0.9800 . ?
C87B H87D 0.9800 . ?
C87B H87E 0.9800 . ?
C87B H87F 0.9800 . ?
C88 C89 1.412(8) . ?
C88 C93 1.395(9) . ?
C89 C90 1.394(8) . ?
C89 C94 1.504(9) . ?
C90 H90 0.9500 . ?
C90 C91 1.380(9) . ?
C91 C92 1.385(8) . ?
C91 C95 1.514(9) . ?
C92 H92 0.9500 . ?
C92 C93 1.379(8) . ?
C93 C96 1.518(8) . ?
C94 H94A 0.9800 . ?
C94 H94B 0.9800 . ?
C94 H94C 0.9800 . ?
C95 H95A 0.9800 . ?
C95 H95B 0.9800 . ?
C95 H95C 0.9800 . ?
C96 H96A 0.9800 . ?
C96 H96B 0.9800 . ?
C96 H96C 0.9800 . ?
C97 H97A 0.9800 . ?
C97 H97B 0.9800 . ?
C97 H97C 0.9800 . ?
C98 H98A 0.9900 . ?
C98 H98B 0.9900 . ?
C98 C99 1.353(16) . ?
C99 H99A 0.9900 . ?
C99 H99B 0.9900 . ?

loop_
_geom_torsion_atom_site_label_1
_geom_torsion_atom_site_label_2
_geom_torsion_atom_site_label_3
_geom_torsion_atom_site_label_4
_geom_torsion
_geom_torsion_site_symmetry_1
_geom_torsion_site_symmetry_2
_geom_torsion_site_symmetry_3
_geom_torsion_site_symmetry_4
_geom_torsion_publ_flag
K1 P1 O1 K2 -132.9(5) . . . . ?
K1 P1 C25 C26 -77.5(5) . . . . ?
K1 P1 C25 C30 97.1(5) . . . . ?
K1 P1 C34 K3 -142.99(16) . . . . ?
K1 P1 C34 C35 143.9(4) . . . . ?
K1 P1 C34 C39 -49.7(6) . . . . ?
K1 Si1 N1 K2 92.3(2) . . . . ?
K1 Si1 N1 Si2 -128.1(6) . . . . ?
K1 Si2 N1 K2 -91.1(2) . . . . ?
K1 Si2 N1 Si1 129.2(5) . . . . ?
K1 O5 C98 C99 -27.0(15) . . . . ?
K1 O6 C0A C1A -40(3) . . . . ?
K1 O6 C0B C1B 75(2) . . . . ?
K1 O6 C99 C98 -50.3(17) . . . . ?
K1 O7A C1A C0A -35(3) . . . . ?
K1 O7B C1B C0B 68(2) . . . . ?
K1 C0B C1B O7B -59(2) . . . . ?
K1 C25 C26 C27 103.0(6) . . . . ?
K1 C25 C26 C31 -77.5(6) . . . . ?
K1 C25 C30 C29 -94.4(6) . . . . ?
K1 C25 C30 C33 88.0(7) . . . . ?
K2 P1 O1 K1 132.9(5) . . . . ?
K2 P1 C25 K1 -1.0(3) . . . . ?
K2 P1 C25 C26 -78.5(6) . . . . ?
K2 P1 C25 C30 96.1(5) . . . . ?
K2 P1 C34 K3 -72.85(10) . . . . ?
K2 P1 C34 C35 -145.9(4) . . . . ?
K2 P1 C34 C39 20.5(6) . . . . ?
K2 Si1 N1 K1 -92.3(2) . . . . ?
K2 Si1 N1 Si2 139.6(6) . . . . ?
K2 Si2 N1 K1 91.1(2) . . . . ?
K2 Si2 N1 Si1 -139.7(6) . . . . ?
K2 C43 C44 C45 69.4(5) . . . . ?
K2 C43 C44 C49 -113.4(5) . . . . ?
K2 C43 C48 C47 -77.4(5) . . . . ?
K2 C43 C48 C51 102.4(5) . . . . ?
K2 C44 C45 C46 64.7(5) . . . . ?
K2 C47 C48 C43 75.3(5) . . . . ?
K2 C47 C48 C51 -104.6(5) . . . . ?
K3 P1 O1 K1 147.29(18) . . . . ?
K3 P1 O1 K2 14.4(4) . . . . ?
K3 P1 C25 K1 -150.3(3) . . . . ?
K3 P1 C25 C26 132.2(5) . . . . ?
K3 P1 C25 C30 -53.3(7) . . . . ?
K3 P1 C34 C35 -73.1(4) . . . . ?
K3 P1 C34 C39 93.3(5) . . . . ?
K3 P2 O2 K4 93.0(7) . . . . ?
K3 P2 O2 K5 -114.74(17) . . . . ?
K3 P2 C43 K2 37.9(2) . . . . ?
K3 P2 C43 C44 -52.3(5) . . . . ?
K3 P2 C43 C48 115.1(4) . . . . ?
K3 P2 C52 K5 44.8(3) . . . . ?
K3 P2 C52 C53 -49.4(5) . . . . ?
K3 P2 C52 C57 119.7(4) . . . . ?
K3 Si3 N2 K4 -93.8(2) . . . . ?
K3 Si3 N2 Si4 137.5(5) . . . . ?
K3 Si3 C4 K4 24.6(2) . . . . ?
K3 Si4 N2 K4 94.6(2) . . . . ?
K3 Si4 N2 Si3 -136.9(5) . . . . ?
K3 C34 C35 C36 98.8(5) . . . . ?
K3 C34 C35 C40 -81.3(6) . . . . ?
K3 C34 C39 C38 -88.7(6) . . . . ?
K3 C34 C39 C42 92.6(6) . . . . ?
K3 C35 C36 C37 81.0(6) . . . . ?
K4 P3 O3 K5 -157.5(8) . . . . ?
K4 P3 O3 K6 110.38(17) . . . . ?
K4 P3 C61 C62 75.8(4) . . . . ?
K4 P3 C61 C66 -97.0(5) . . . . ?
K4 P3 C70 K7 158.11(10) . . . . ?
K4 P3 C70 C71 62.7(6) . . . . ?
K4 P3 C70 C75 -129.6(4) . . . . ?
K4 Si3 N2 K3 93.8(2) . . . . ?
K4 Si3 N2 Si4 -128.8(4) . . . . ?
K4 Si4 N2 K3 -94.6(2) . . . . ?
K4 Si4 N2 Si3 128.5(5) . . . . ?
K4 C61 C62 C63 -92.3(5) . . . . ?
K4 C61 C62 C67 86.7(5) . . . . ?
K4 C61 C66 C65 81.4(6) . . . . ?
K4 C61 C66 C69 -99.0(6) . . . . ?
K4 C62 C63 C64 -78.4(6) . . . . ?
K5 P2 O2 K3 114.74(17) . . . . ?
K5 P2 O2 K4 -152.2(8) . . . . ?
K5 P2 C43 K2 155.91(10) . . . . ?
K5 P2 C43 C44 65.7(5) . . . . ?
K5 P2 C43 C48 -126.9(4) . . . . ?
K5 P2 C52 C53 -94.2(4) . . . . ?
K5 P2 C52 C57 74.8(4) . . . . ?
K5 Si5 N3 K6 -97.2(2) . . . . ?
K5 Si5 N3 Si6 128.2(4) . . . . ?
K5 Si6 N3 K6 96.5(2) . . . . ?
K5 Si6 N3 Si5 -129.2(4) . . . . ?
K5 C52 C53 C54 79.1(5) . . . . ?
K5 C52 C53 C58 -102.4(5) . . . . ?
K5 C52 C57 C56 -88.2(4) . . . . ?
K5 C52 C57 C60 92.4(5) . . . . ?
K5 C53 C54 C55 60.0(5) . . . . ?
K5 C56 C57 C52 76.8(4) . . . . ?
K5 C56 C57 C60 -103.8(4) . . . . ?
K6 P3 O3 K4 -110.38(17) . . . . ?
K6 P3 O3 K5 92.2(7) . . . . ?
K6 P3 C61 K4 47.7(2) . . . . ?
K6 P3 C61 C62 123.5(4) . . . . ?
K6 P3 C61 C66 -49.3(5) . . . . ?
K6 P3 C70 K7 36.7(2) . . . . ?
K6 P3 C70 C71 -58.7(6) . . . . ?
K6 P3 C70 C75 109.0(4) . . . . ?
K6 P4 O4 K7 25.2(4) . . . . ?
K6 P4 O4 K8 145.04(14) . . . . ?
K6 P4 C79A C80A -71.3(16) . . . . ?
K6 P4 C79A C84A 91.4(19) . . . . ?
K6 P4 C79B C80B -70.8(10) . . . . ?
K6 P4 C79B C84B 95.3(14) . . . . ?
K6 P4 C88 K8 -140.8(2) . . . . ?
K6 P4 C88 C89 139.3(4) . . . . ?
K6 P4 C88 C93 -50.0(6) . . . . ?
K6 Si5 N3 K5 97.2(2) . . . . ?
K6 Si5 N3 Si6 -134.6(4) . . . . ?
K6 Si6 N3 K5 -96.5(2) . . . . ?
K6 Si6 N3 Si5 134.3(4) . . . . ?
K6 C79A C80A C81A 101.1(17) . . . . ?
K6 C79A C80A C85A -81(2) . . . . ?
K6 C79A C84A C83A -85(2) . . . . ?
K6 C79A C84A C87A 85(3) . . . . ?
K6 C79B C80B C81B 101.8(13) . . . . ?
K6 C79B C80B C85B -77.3(12) . . . . ?
K6 C79B C84B C83B -93.5(17) . . . . ?
K6 C79B C84B C87B 96(2) . . . . ?
K6 C80A C81A C82A 76(2) . . . . ?
K6 C80B C81B C82B 87.1(15) . . . . ?
K7 P4 O4 K8 119.9(4) . . . . ?
K7 P4 C79A K6 -72.0(5) . . . . ?
K7 P4 C79A C80A -143.3(14) . . . . ?
K7 P4 C79A C84A 19(2) . . . . ?
K7 P4 C79B K6 -75.4(3) . . . . ?
K7 P4 C79B C80B -146.2(10) . . . . ?
K7 P4 C79B C84B 19.9(15) . . . . ?
K7 P4 C88 K8 -6.8(3) . . . . ?
K7 P4 C88 C89 -86.7(5) . . . . ?
K7 P4 C88 C93 83.9(5) . . . . ?
K7 Si7 N4 K8 -95.0(2) . . . . ?
K7 Si7 N4 Si8 128.8(5) . . . . ?
K7 Si8 N4 K8 94.5(2) . . . . ?
K7 Si8 N4 Si7 -129.0(5) . . . . ?
K7 C70 C71 C72 70.7(6) . . . . ?
K7 C70 C71 C76 -112.0(6) . . . . ?
K7 C70 C75 C74 -82.4(5) . . . . ?
K7 C70 C75 C78 99.8(6) . . . . ?
K7 C74 C75 C70 80.5(5) . . . . ?
K7 C74 C75 C78 -101.6(5) . . . . ?
K8 P4 O4 K7 -119.9(4) . . . . ?
K8 P4 C79A K6 -157.4(7) . . . . ?
K8 P4 C79A C80A 131.3(14) . . . . ?
K8 P4 C79A C84A -66(2) . . . . ?
K8 P4 C79B K6 -151.2(4) . . . . ?
K8 P4 C79B C80B 138.0(9) . . . . ?
K8 P4 C79B C84B -55.9(16) . . . . ?
K8 P4 C88 C89 -79.9(5) . . . . ?
K8 P4 C88 C93 90.7(5) . . . . ?
K8 Si7 N4 K7 95.0(2) . . . . ?
K8 Si7 N4 Si8 -136.1(5) . . . . ?
K8 Si8 N4 K7 -94.5(2) . . . . ?
K8 Si8 N4 Si7 136.5(5) . . . . ?
K8 C88 C89 C90 93.7(5) . . . . ?
K8 C88 C89 C94 -84.6(6) . . . . ?
K8 C88 C93 C92 -88.0(6) . . . . ?
K8 C88 C93 C96 91.8(6) . . . . ?
K8 C89 C90 C91 72.3(6) . . . . ?
P1 C25 C26 C27 177.4(5) . . . . ?
P1 C25 C26 C31 -3.1(9) . . . . ?
P1 C25 C30 C29 -178.3(5) . . . . ?
P1 C25 C30 C33 4.1(9) . . . . ?
P1 C34 C35 K3 67.0(3) . . . . ?
P1 C34 C35 C36 165.8(5) . . . . ?
P1 C34 C35 C40 -14.3(8) . . . . ?
P1 C34 C39 C38 -166.3(5) . . . . ?
P1 C34 C39 C42 15.0(9) . . . . ?
P2 C43 C44 K2 96.9(4) . . . . ?
P2 C43 C44 C45 166.3(4) . . . . ?
P2 C43 C44 C49 -16.5(8) . . . . ?
P2 C43 C48 K2 -91.9(3) . . . . ?
P2 C43 C48 C47 -169.3(4) . . . . ?
P2 C43 C48 C51 10.5(7) . . . . ?
P2 C52 C53 K5 91.3(3) . . . . ?
P2 C52 C53 C54 170.3(4) . . . . ?
P2 C52 C53 C58 -11.1(7) . . . . ?
P2 C52 C57 K5 -81.1(3) . . . . ?
P2 C52 C57 C56 -169.3(4) . . . . ?
P2 C52 C57 C60 11.3(7) . . . . ?
P3 C61 C62 K4 -81.4(4) . . . . ?
P3 C61 C62 C63 -173.7(4) . . . . ?
P3 C61 C62 C67 5.3(8) . . . . ?
P3 C61 C66 K4 92.4(4) . . . . ?
P3 C61 C66 C65 173.8(5) . . . . ?
P3 C61 C66 C69 -6.6(8) . . . . ?
P3 C70 C71 C72 168.2(5) . . . . ?
P3 C70 C71 C76 -14.5(9) . . . . ?
P3 C70 C75 K7 -87.1(3) . . . . ?
P3 C70 C75 C74 -169.5(5) . . . . ?
P3 C70 C75 C78 12.7(8) . . . . ?
P4 C79A C80A K6 62.7(12) . . . . ?
P4 C79A C80A C81A 163.8(16) . . . . ?
P4 C79A C80A C85A -19(3) . . . . ?
P4 C79A C84A C83A -157(2) . . . . ?
P4 C79A C84A C87A 12(3) . . . . ?
P4 C79B C80B K6 62.6(7) . . . . ?
P4 C79B C80B C81B 164.4(12) . . . . ?
P4 C79B C80B C85B -14.7(18) . . . . ?
P4 C79B C84B C83B -169.1(15) . . . . ?
P4 C79B C84B C87B 20(3) . . . . ?
P4 C88 C89 K8 80.8(4) . . . . ?
P4 C88 C89 C90 174.5(5) . . . . ?
P4 C88 C89 C94 -3.8(9) . . . . ?
P4 C88 C93 K8 -86.5(4) . . . . ?
P4 C88 C93 C92 -174.5(5) . . . . ?
P4 C88 C93 C96 5.2(8) . . . . ?
O1 P1 C25 K1 15.1(2) . . . . ?
O1 P1 C25 C26 -62.4(6) . . . . ?
O1 P1 C25 C30 112.2(5) . . . . ?
O1 P1 C34 K3 -105.6(2) . . . . ?
O1 P1 C34 C35 -178.7(4) . . . . ?
O1 P1 C34 C39 -12.3(6) . . . . ?
O2 P2 C43 K2 105.9(2) . . . . ?
O2 P2 C43 C44 15.7(5) . . . . ?
O2 P2 C43 C48 -176.9(4) . . . . ?
O2 P2 C52 K5 -16.6(2) . . . . ?
O2 P2 C52 C53 -110.8(4) . . . . ?
O2 P2 C52 C57 58.2(5) . . . . ?
O3 P3 C61 K4 -16.6(2) . . . . ?
O3 P3 C61 C62 59.3(5) . . . . ?
O3 P3 C61 C66 -113.6(4) . . . . ?
O3 P3 C70 K7 107.32(19) . . . . ?
O3 P3 C70 C71 11.9(6) . . . . ?
O3 P3 C70 C75 179.6(4) . . . . ?
O4 P4 C79A K6 -107.1(4) . . . . ?
O4 P4 C79A C80A -178.4(14) . . . . ?
O4 P4 C79A C84A -16(2) . . . . ?
O4 P4 C79B K6 -107.9(2) . . . . ?
O4 P4 C79B C80B -178.7(10) . . . . ?
O4 P4 C79B C84B -12.6(15) . . . . ?
O4 P4 C88 K8 17.0(3) . . . . ?
O4 P4 C88 C89 -62.9(6) . . . . ?
O4 P4 C88 C93 107.8(5) . . . . ?
O5 C98 C99 K1 19.3(10) . . . . ?
O5 C98 C99 O6 54.2(19) . . . . ?
O6 C0A C1A O7A 47(4) . . . . ?
O6 C0B C1B O7B -107(3) . . . . ?
N2 Si3 C4 K4 -26.8(2) . . . . ?
C0A O6 C99 K1 -157(2) . . . . ?
C0A O6 C99 C98 153.0(17) . . . . ?
C0B O6 C99 K1 -117(2) . . . . ?
C0B O6 C99 C98 -168(2) . . . . ?
C1 Si1 N1 K1 -92.8(3) . . . . ?
C1 Si1 N1 K2 -0.4(4) . . . . ?
C1 Si1 N1 Si2 139.1(5) . . . . ?
C2 Si1 N1 K1 24.9(3) . . . . ?
C2 Si1 N1 K2 117.2(3) . . . . ?
C2 Si1 N1 Si2 -103.2(5) . . . . ?
C2A O7A C1A C0A 178(2) . . . . ?
C2B O7B C1B C0B 161(5) . . . . ?
C3 Si1 N1 K1 146.3(3) . . . . ?
C3 Si1 N1 K2 -121.4(4) . . . . ?
C3 Si1 N1 Si2 18.2(6) . . . . ?
C4 Si3 N2 K3 129.3(2) . . . . ?
C4 Si3 N2 K4 35.5(3) . . . . ?
C4 Si3 N2 Si4 -93.3(4) . . . . ?
C4A Si2 N1 K1 119.0(6) . . . . ?
C4A Si2 N1 K2 27.9(6) . . . . ?
C4A Si2 N1 Si1 -111.8(7) . . . . ?
C4B Si2 N1 K1 63.8(10) . . . . ?
C4B Si2 N1 K2 -27.3(10) . . . . ?
C4B Si2 N1 Si1 -167.0(10) . . . . ?
C5A Si2 N1 K1 3.5(5) . . . . ?
C5A Si2 N1 K2 -87.6(5) . . . . ?
C5A Si2 N1 Si1 132.7(6) . . . . ?
C5B Si2 N1 K1 -64.6(8) . . . . ?
C5B Si2 N1 K2 -155.7(8) . . . . ?
C5B Si2 N1 Si1 64.5(9) . . . . ?
C6A Si2 N1 K1 -114.7(7) . . . . ?
C6A Si2 N1 K2 154.2(6) . . . . ?
C6A Si2 N1 Si1 14.5(8) . . . . ?
C6B Si2 N1 K1 179.0(9) . . . . ?
C6B Si2 N1 K2 87.9(9) . . . . ?
C6B Si2 N1 Si1 -51.8(10) . . . . ?
C7 Si3 N2 K3 10.1(3) . . . . ?
C7 Si3 N2 K4 -83.7(3) . . . . ?
C7 Si3 N2 Si4 147.5(4) . . . . ?
C7 Si3 C4 K4 94.8(2) . . . . ?
C9 Si3 N2 K3 -110.6(3) . . . . ?
C9 Si3 N2 K4 155.6(2) . . . . ?
C9 Si3 N2 Si4 26.9(5) . . . . ?
C9 Si3 C4 K4 -154.4(2) . . . . ?
C10 Si4 N2 K3 -79.4(3) . . . . ?
C10 Si4 N2 K4 15.2(3) . . . . ?
C10 Si4 N2 Si3 143.7(4) . . . . ?
C11 Si4 N2 K3 158.9(4) . . . . ?
C11 Si4 N2 K4 -106.4(4) . . . . ?
C11 Si4 N2 Si3 22.1(6) . . . . ?
C12 Si4 N2 K3 36.3(4) . . . . ?
C12 Si4 N2 K4 130.9(3) . . . . ?
C12 Si4 N2 Si3 -100.6(5) . . . . ?
C13 Si5 N3 K5 19.6(3) . . . . ?
C13 Si5 N3 K6 -77.6(3) . . . . ?
C13 Si5 N3 Si6 147.8(4) . . . . ?
C14 Si5 N3 K5 -99.1(3) . . . . ?
C14 Si5 N3 K6 163.8(3) . . . . ?
C14 Si5 N3 Si6 29.1(5) . . . . ?
C15 Si5 N3 K5 136.1(3) . . . . ?
C15 Si5 N3 K6 38.9(4) . . . . ?
C15 Si5 N3 Si6 -95.7(4) . . . . ?
C16 Si6 N3 K5 32.6(3) . . . . ?
C16 Si6 N3 K6 129.0(2) . . . . ?
C16 Si6 N3 Si5 -96.7(4) . . . . ?
C17 Si6 N3 K5 -84.3(3) . . . . ?
C17 Si6 N3 K6 12.1(3) . . . . ?
C17 Si6 N3 Si5 146.4(3) . . . . ?
C18 Si6 N3 K5 154.1(2) . . . . ?
C18 Si6 N3 K6 -109.4(3) . . . . ?
C18 Si6 N3 Si5 24.9(5) . . . . ?
C19 Si7 N4 K7 77.5(3) . . . . ?
C19 Si7 N4 K8 -17.5(4) . . . . ?
C19 Si7 N4 Si8 -153.7(4) . . . . ?
C20 Si7 N4 K7 -39.2(4) . . . . ?
C20 Si7 N4 K8 -134.2(4) . . . . ?
C20 Si7 N4 Si8 89.6(5) . . . . ?
C21 Si7 N4 K7 -163.1(4) . . . . ?
C21 Si7 N4 K8 101.9(5) . . . . ?
C21 Si7 N4 Si8 -34.2(6) . . . . ?
C22 Si8 N4 K7 -161.9(3) . . . . ?
C22 Si8 N4 K8 -67.3(4) . . . . ?
C22 Si8 N4 Si7 69.1(5) . . . . ?
C23 Si8 N4 K7 -41.8(4) . . . . ?
C23 Si8 N4 K8 52.8(4) . . . . ?
C23 Si8 N4 Si7 -170.8(4) . . . . ?
C24 Si8 N4 K7 77.6(4) . . . . ?
C24 Si8 N4 K8 172.1(3) . . . . ?
C24 Si8 N4 Si7 -51.4(5) . . . . ?
C25 P1 O1 K1 -23.6(4) . . . . ?
C25 P1 O1 K2 -156.5(3) . . . . ?
C25 P1 C34 K3 142.9(2) . . . . ?
C25 P1 C34 C35 69.8(5) . . . . ?
C25 P1 C34 C39 -123.8(5) . . . . ?
C25 C26 C27 C28 -1.4(12) . . . . ?
C26 C25 C30 C29 -3.4(10) . . . . ?
C26 C25 C30 C33 179.0(7) . . . . ?
C26 C27 C28 C29 0.5(13) . . . . ?
C26 C27 C28 C32 -179.6(8) . . . . ?
C27 C28 C29 C30 -1.2(13) . . . . ?
C28 C29 C30 C25 2.7(12) . . . . ?
C28 C29 C30 C33 -179.6(8) . . . . ?
C30 C25 C26 C27 2.8(10) . . . . ?
C30 C25 C26 C31 -177.7(6) . . . . ?
C31 C26 C27 C28 179.0(8) . . . . ?
C32 C28 C29 C30 178.9(9) . . . . ?
C34 P1 O1 K1 -132.6(3) . . . . ?
C34 P1 O1 K2 94.5(4) . . . . ?
C34 P1 C25 K1 130.5(2) . . . . ?
C34 P1 C25 C26 53.0(6) . . . . ?
C34 P1 C25 C30 -132.4(5) . . . . ?
C34 C35 C36 C37 1.9(9) . . . . ?
C35 C34 C39 C38 -0.1(9) . . . . ?
C35 C34 C39 C42 -178.8(6) . . . . ?
C35 C36 C37 C38 -0.2(9) . . . . ?
C35 C36 C37 C41 179.1(6) . . . . ?
C36 C37 C38 C39 -1.8(9) . . . . ?
C37 C38 C39 C34 1.9(9) . . . . ?
C37 C38 C39 C42 -179.3(6) . . . . ?
C39 C34 C35 K3 -100.5(5) . . . . ?
C39 C34 C35 C36 -1.7(8) . . . . ?
C39 C34 C35 C40 178.2(6) . . . . ?
C40 C35 C36 C37 -177.9(6) . . . . ?
C41 C37 C38 C39 178.9(6) . . . . ?
C43 P2 O2 K3 -116.6(2) . . . . ?
C43 P2 O2 K4 -23.6(8) . . . . ?
C43 P2 O2 K5 128.7(2) . . . . ?
C43 P2 C52 K5 -132.0(2) . . . . ?
C43 P2 C52 C53 133.7(4) . . . . ?
C43 P2 C52 C57 -57.2(5) . . . . ?
C43 C44 C45 C46 1.4(9) . . . . ?
C44 C43 C48 K2 76.6(5) . . . . ?
C44 C43 C48 C47 -0.8(8) . . . . ?
C44 C43 C48 C51 179.0(5) . . . . ?
C44 C45 C46 C47 0.0(9) . . . . ?
C44 C45 C46 C50 -179.7(6) . . . . ?
C45 C46 C47 K2 -67.5(5) . . . . ?
C45 C46 C47 C48 -1.9(9) . . . . ?
C46 C47 C48 K2 -72.9(6) . . . . ?
C46 C47 C48 C43 2.3(9) . . . . ?
C46 C47 C48 C51 -177.5(6) . . . . ?
C48 C43 C44 K2 -70.4(4) . . . . ?
C48 C43 C44 C45 -1.0(8) . . . . ?
C48 C43 C44 C49 176.2(5) . . . . ?
C49 C44 C45 C46 -176.0(5) . . . . ?
C50 C46 C47 K2 112.2(6) . . . . ?
C50 C46 C47 C48 177.8(6) . . . . ?
C52 P2 O2 K3 134.5(2) . . . . ?
C52 P2 O2 K4 -132.5(7) . . . . ?
C52 P2 O2 K5 19.7(3) . . . . ?
C52 P2 C43 K2 -144.69(19) . . . . ?
C52 P2 C43 C44 125.1(5) . . . . ?
C52 P2 C43 C48 -67.5(4) . . . . ?
C52 C53 C54 C55 -0.5(8) . . . . ?
C53 C52 C57 K5 88.1(4) . . . . ?
C53 C52 C57 C56 -0.2(7) . . . . ?
C53 C52 C57 C60 -179.6(5) . . . . ?
C53 C54 C55 C56 -0.4(8) . . . . ?
C53 C54 C55 C59 178.6(5) . . . . ?
C54 C55 C56 K5 -58.2(5) . . . . ?
C54 C55 C56 C57 1.1(8) . . . . ?
C55 C56 C57 K5 -77.6(5) . . . . ?
C55 C56 C57 C52 -0.8(8) . . . . ?
C55 C56 C57 C60 178.6(5) . . . . ?
C57 C52 C53 K5 -78.2(4) . . . . ?
C57 C52 C53 C54 0.8(8) . . . . ?
C57 C52 C53 C58 179.4(5) . . . . ?
C58 C53 C54 C55 -179.2(5) . . . . ?
C59 C55 C56 K5 122.8(4) . . . . ?
C59 C55 C56 C57 -177.9(5) . . . . ?
C61 P3 O3 K4 19.8(3) . . . . ?
C61 P3 O3 K5 -137.7(7) . . . . ?
C61 P3 O3 K6 130.1(2) . . . . ?
C61 P3 C70 K7 -142.86(19) . . . . ?
C61 P3 C70 C71 121.7(5) . . . . ?
C61 P3 C70 C75 -70.6(5) . . . . ?
C61 C62 C63 C64 -0.4(9) . . . . ?
C62 C61 C66 K4 -80.7(5) . . . . ?
C62 C61 C66 C65 0.7(8) . . . . ?
C62 C61 C66 C69 -179.6(5) . . . . ?
C62 C63 C64 C65 1.8(10) . . . . ?
C62 C63 C64 C68 -179.2(6) . . . . ?
C63 C64 C65 C66 -1.9(10) . . . . ?
C64 C65 C66 K4 60.6(7) . . . . ?
C64 C65 C66 C61 0.7(10) . . . . ?
C64 C65 C66 C69 -179.0(6) . . . . ?
C66 C61 C62 K4 91.4(5) . . . . ?
C66 C61 C62 C63 -0.9(8) . . . . ?
C66 C61 C62 C67 178.2(5) . . . . ?
C67 C62 C63 C64 -179.5(6) . . . . ?
C68 C64 C65 C66 179.1(7) . . . . ?
C70 P3 O3 K4 128.2(2) . . . . ?
C70 P3 O3 K5 -29.3(8) . . . . ?
C70 P3 O3 K6 -121.5(2) . . . . ?
C70 P3 C61 K4 -132.8(2) . . . . ?
C70 P3 C61 C62 -56.9(5) . . . . ?
C70 P3 C61 C66 130.2(4) . . . . ?
C70 C71 C72 C73 -0.3(10) . . . . ?
C71 C70 C75 K7 81.8(5) . . . . ?
C71 C70 C75 C74 -0.7(8) . . . . ?
C71 C70 C75 C78 -178.4(6) . . . . ?
C71 C72 C73 C74 0.0(10) . . . . ?
C71 C72 C73 C77 179.3(6) . . . . ?
C72 C73 C74 K7 -67.1(6) . . . . ?
C72 C73 C74 C75 0.0(10) . . . . ?
C73 C74 C75 K7 -80.1(6) . . . . ?
C73 C74 C75 C70 0.4(9) . . . . ?
C73 C74 C75 C78 178.3(6) . . . . ?
C75 C70 C71 C72 0.6(9) . . . . ?
C75 C70 C71 C76 177.9(6) . . . . ?
C76 C71 C72 C73 -177.8(6) . . . . ?
C77 C73 C74 K7 113.6(6) . . . . ?
C77 C73 C74 C75 -179.3(6) . . . . ?
C79A P4 O4 K7 112.0(8) . . . . ?
C79A P4 O4 K8 -128.1(8) . . . . ?
C79A P4 C88 K8 135.6(8) . . . . ?
C79A P4 C88 C89 55.7(9) . . . . ?
C79A P4 C88 C93 -133.7(9) . . . . ?
C79A C80A C81A C82A -4(3) . . . . ?
C79B P4 O4 K7 108.5(6) . . . . ?
C79B P4 O4 K8 -131.6(5) . . . . ?
C79B P4 C88 K8 127.5(6) . . . . ?
C79B P4 C88 C89 47.6(8) . . . . ?
C79B P4 C88 C93 -141.8(7) . . . . ?
C79B C80B C81B C82B 6(2) . . . . ?
C80A C79A C84A C83A 4(3) . . . . ?
C80A C79A C84A C87A 174(3) . . . . ?
C80A C81A C82A C83A 2(3) . . . . ?
C80A C81A C82A C86A -180(2) . . . . ?
C80B C79B C84B C83B -4(2) . . . . ?
C80B C79B C84B C87B -174.4(19) . . . . ?
C80B C81B C82B C83B -1(2) . . . . ?
C80B C81B C82B C86B 177.8(17) . . . . ?
C81A C82A C83A C84A 3(4) . . . . ?
C81B C82B C83B C84B -6(2) . . . . ?
C82A C83A C84A C79A -6(4) . . . . ?
C82A C83A C84A C87A -176(3) . . . . ?
C82B C83B C84B C79B 8(3) . . . . ?
C82B C83B C84B C87B 179.9(18) . . . . ?
C84A C79A C80A K6 -100(2) . . . . ?
C84A C79A C80A C81A 1(3) . . . . ?
C84A C79A C80A C85A 178(2) . . . . ?
C84B C79B C80B K6 -105.0(13) . . . . ?
C84B C79B C80B C81B -3(2) . . . . ?
C84B C79B C80B C85B 177.7(14) . . . . ?
C85A C80A C81A C82A 178(2) . . . . ?
C85B C80B C81B C82B -175.2(14) . . . . ?
C86A C82A C83A C84A -175(2) . . . . ?
C86B C82B C83B C84B 175(2) . . . . ?
C88 P4 O4 K7 -141.3(3) . . . . ?
C88 P4 O4 K8 -21.4(3) . . . . ?
C88 P4 C79A K6 143.8(2) . . . . ?
C88 P4 C79A C80A 72.5(16) . . . . ?
C88 P4 C79A C84A -124.8(18) . . . . ?
C88 P4 C79B K6 143.6(2) . . . . ?
C88 P4 C79B C80B 72.7(11) . . . . ?
C88 P4 C79B C84B -121.2(13) . . . . ?
C88 C89 C90 C91 -1.8(9) . . . . ?
C89 C88 C93 K8 84.6(5) . . . . ?
C89 C88 C93 C92 -3.3(9) . . . . ?
C89 C88 C93 C96 176.4(6) . . . . ?
C89 C90 C91 C92 -1.1(10) . . . . ?
C89 C90 C91 C95 -178.3(6) . . . . ?
C90 C91 C92 C93 1.8(10) . . . . ?
C91 C92 C93 K8 -65.1(7) . . . . ?
C91 C92 C93 C88 0.5(10) . . . . ?
C91 C92 C93 C96 -179.3(6) . . . . ?
C93 C88 C89 K8 -89.8(5) . . . . ?
C93 C88 C89 C90 3.9(9) . . . . ?
C93 C88 C89 C94 -174.3(6) . . . . ?
C94 C89 C90 C91 176.6(6) . . . . ?
C95 C91 C92 C93 179.0(6) . . . . ?
C97 O5 C98 C99 177.2(12) . . . . ?
C99 O6 C0A C1A 115(2) . . . . ?
C99 O6 C0B K1 118.5(12) . . . . ?
C99 O6 C0B C1B -166.0(18) . . . . ?
